data_1570229
loop_
_publ_author_name
'Soriano-L&#xf3;pez, Joaqu&#xed;n'
'Steuber, Friedrich W.'
'Mulahmetovi&#x107;, Muhamed'
'Besora, Maria'
'Clemente-Juan, Juan Modesto'
'O'Doherty, Mariah'
'Zhu, Nian-Yong'
'Hill, Craig L.'
'Coronado, Eugenio'
'Poblet, Josep M.'
'Schmitt, Wolfgang'

_publ_section_title
;
 Accelerating water oxidation - a mixed Co/Fe polyoxometalate with
 improved turnover characteristics.
;
_journal_issue 47
_journal_name_full 'Chemical science'
_journal_page_first 13722
_journal_page_last 13733
_journal_paper_doi 10.1039/d3sc04002j
_journal_volume 14
_journal_year 2023
_chemical_formula_moiety 'Co4 Fe2 Na14 O90 W18, 5(H2O)'
_chemical_formula_sum 'Co4 Fe2 Na14 O97 W18'
_chemical_formula_weight 5530.58
_space_group_crystal_system orthorhombic
_space_group_IT_number 18
_space_group_name_Hall 'P 2 2ab'
_space_group_name_H-M_alt 'P 21 21 2'
_audit_creation_date 2020-08-27
_audit_creation_method
;
Olex2 1.3
(compiled 2020.07.31 svn.rc2a77460 for OlexSys, GUI svn.r6145)
;
_audit_update_record
;
2021-03-07 deposited with the CCDC.	2023-10-30 downloaded from the CCDC.
;
_cell_angle_alpha 90
_cell_angle_beta 90
_cell_angle_gamma 90
_cell_formula_units_Z 4
_cell_length_a 26.056(3)
_cell_length_b 20.996(3)
_cell_length_c 17.747(2)
_cell_measurement_reflns_used 9951
_cell_measurement_temperature 100(2)
_cell_measurement_theta_max 26.24
_cell_measurement_theta_min 2.167
_cell_volume 9709(2)
_computing_cell_refinement 'SAINT V8.38A (?, 2016)'
_computing_data_reduction 'SAINT V8.38A (?, 2016)'
_computing_molecular_graphics 'Olex2 1.3 (Dolomanov et al., 2009)'
_computing_publication_material 'Olex2 1.3 (Dolomanov et al., 2009)'
_computing_structure_refinement 'SHELXL 2018/3 (Sheldrick, 2015)'
_computing_structure_solution 'SHELXT 2018/2 (Sheldrick, 2018)'
_diffrn_ambient_temperature 100.01
_diffrn_measured_fraction_theta_full 0.999
_diffrn_measured_fraction_theta_max 0.987
_diffrn_measurement_device_type 'Bruker APEX-II CCD'
_diffrn_measurement_method '\f and \w scans'
_diffrn_radiation_type MoK\a
_diffrn_radiation_wavelength 0.71073
_diffrn_reflns_av_R_equivalents 0.1042
_diffrn_reflns_av_unetI/netI 0.0988
_diffrn_reflns_Laue_measured_fraction_full 0.999
_diffrn_reflns_Laue_measured_fraction_max 0.987
_diffrn_reflns_limit_h_max 32
_diffrn_reflns_limit_h_min -32
_diffrn_reflns_limit_k_max 25
_diffrn_reflns_limit_k_min -26
_diffrn_reflns_limit_l_max 17
_diffrn_reflns_limit_l_min -22
_diffrn_reflns_number 106183
_diffrn_reflns_point_group_measured_fraction_full 0.999
_diffrn_reflns_point_group_measured_fraction_max 0.985
_diffrn_reflns_theta_full 25.242
_diffrn_reflns_theta_max 26.514
_diffrn_reflns_theta_min 1.502
_exptl_absorpt_coefficient_mu 22.355
_exptl_absorpt_correction_T_max 0.7454
_exptl_absorpt_correction_T_min 0.1699
_exptl_absorpt_correction_type multi-scan
_exptl_absorpt_process_details
'SADABS-2016/2 (Bruker,2016/2) was used for absorption correction. wR2(int) was 0.1796 before and 0.0906 after correction. The Ratio of minimum to maximum transmission is 0.2279. The \l/2 correction factor is 0.00150.'
_exptl_crystal_colour orange
_exptl_crystal_colour_primary orange
_exptl_crystal_density_diffrn 3.784
_exptl_crystal_description oval
_exptl_crystal_F_000 9688
_exptl_crystal_size_max 0.252
_exptl_crystal_size_mid 0.199
_exptl_crystal_size_min 0.114
_refine_diff_density_max 6.309
_refine_diff_density_min -6.518
_refine_diff_density_rms 0.667
_refine_ls_abs_structure_details
;
 Refined as an inversion twin.
;
_refine_ls_abs_structure_Flack 0.45(5)
_refine_ls_extinction_method none
_refine_ls_goodness_of_fit_ref 1.032
_refine_ls_hydrogen_treatment undef
_refine_ls_matrix_type full
_refine_ls_number_parameters 700
_refine_ls_number_reflns 19876
_refine_ls_number_restraints 0
_refine_ls_restrained_S_all 1.032
_refine_ls_R_factor_all 0.1452
_refine_ls_R_factor_gt 0.0934
_refine_ls_shift/su_max 0.000
_refine_ls_shift/su_mean 0.000
_refine_ls_structure_factor_coef Fsqd
_refine_ls_weighting_details 'w=1/[\s^2^(Fo^2^)+(0.1178P)^2^+1495.3499P] where P=(Fo^2^+2Fc^2^)/3'
_refine_ls_weighting_scheme calc
_refine_ls_wR_factor_gt 0.2410
_refine_ls_wR_factor_ref 0.2896
_reflns_Friedel_coverage 0.842
_reflns_Friedel_fraction_full 0.999
_reflns_Friedel_fraction_max 0.983
_reflns_number_gt 13340
_reflns_number_total 19876
_reflns_threshold_expression 'I > 2\s(I)'
_cod_data_source_file d3sc04002j2.cif
_cod_data_source_block Co2Fe2plate
_cod_depositor_comments 'Adding full bibliography for 1570226--1570229.cif.'
_cod_database_code 1570229
_shelx_shelxl_version_number 2018/3
_shelx_space_group_comment
;
The symmetry employed for this shelxl refinement is uniquely defined
by the following loop, which should always be used as a source of
symmetry information in preference to the above space-group names.
They are only intended as comments.
;
_shelx_estimated_absorpt_t_max 0.185
_shelx_estimated_absorpt_t_min 0.071
_olex2_refinement_description
;
1. Twinned data refinement
 Scales: 0.55(5)
 0.45(5)
2. Others
 Fixed Sof: Na02(0.5) Na2(0.5) Na6(0.5) Na8(0.5) Na9(0.5) Na10(0.5) Na03(0.5)
 Na11(0.5) Na12(0.5) O2AA(0.5) Na1B(0.5) Na3B(0.25) O7AA(0.5) O5BA(0.5)
 O4BA(0.5) Na0A(0.5) Na6B(0.5) Na6A(0.5) Na7B(0.25) Na5A(0.5) O73(0.5) Na73(0.5)
;
_olex2_submission_special_instructions 'No special instructions were received'

loop_
_space_group_symop_operation_xyz
'x, y, z'
'-x, -y, z'
'-x+1/2, y+1/2, -z'
'x+1/2, -y+1/2, -z'

loop_
_atom_site_label
_atom_site_type_symbol
_atom_site_fract_x
_atom_site_fract_y
_atom_site_fract_z
_atom_site_U_iso_or_equiv
_atom_site_adp_type
_atom_site_occupancy
_atom_site_site_symmetry_order
_atom_site_calc_flag
_atom_site_refinement_flags_posn
_atom_site_refinement_flags_adp
_atom_site_refinement_flags_occupancy
_atom_site_disorder_assembly
_atom_site_disorder_group
W7 W 0.82099(13) 0.07676(11) 0.30160(18) 0.0352(7) Uani 1 1 d . . . . .
W14 W 0.79864(13) 0.37610(11) 0.09549(17) 0.0361(7) Uani 1 1 d . . . . .
W16 W 0.69731(13) 0.12757(11) 0.00490(18) 0.0385(7) Uani 1 1 d . . . . .
W13 W 0.67881(12) 0.41553(11) 0.20117(18) 0.0363(7) Uani 1 1 d . . . . .
W8 W 0.70136(13) 0.11506(12) 0.40704(17) 0.0380(7) Uani 1 1 d . . . . .
W15 W 0.80609(14) 0.23912(12) 0.00665(17) 0.0395(7) Uani 1 1 d . . . . .
W4 W 0.80152(14) 0.36404(12) 0.49868(19) 0.0422(8) Uani 1 1 d . . . . .
W6 W 0.91498(13) 0.18013(12) 0.3017(2) 0.0405(7) Uani 1 1 d . . . . .
W11 W 0.72995(15) 0.35299(12) -0.06052(18) 0.0422(8) Uani 1 1 d . . . . .
W5 W 0.90557(13) 0.33288(12) 0.4062(2) 0.0428(8) Uani 1 1 d . . . . .
W2 W 0.88990(14) 0.09833(12) 0.45770(19) 0.0427(8) Uani 1 1 d . . . . .
W18 W 0.58487(13) 0.31320(13) 0.2021(2) 0.0442(8) Uani 1 1 d . . . . .
W3 W 0.76948(15) 0.13736(13) 0.56339(18) 0.0431(8) Uani 1 1 d . . . . .
W1 W 0.87983(14) 0.25243(13) 0.56355(19) 0.0430(8) Uani 1 1 d . . . . .
W12 W 0.61907(15) 0.23942(13) -0.0591(2) 0.0460(8) Uani 1 1 d . . . . .
W9 W 0.69355(14) 0.25131(14) 0.4969(2) 0.0462(8) Uani 1 1 d . . . . .
W17 W 0.59376(13) 0.16013(13) 0.0988(2) 0.0463(8) Uani 1 1 d . . . . .
W10 W 0.60944(14) 0.39362(12) 0.0467(2) 0.0433(8) Uani 1 1 d . . . . .
Co3 Co 0.6960(4) 0.2680(4) 0.1098(6) 0.032(2) Uani 1 1 d . . . . .
Co2 Co 0.7910(4) 0.3580(4) 0.2941(6) 0.035(2) Uani 1 1 d . . . . .
Co1 Co 0.8045(4) 0.2239(4) 0.3955(5) 0.031(2) Uani 1 1 d . . . . .
Fe1 Fe 0.7014(4) 0.2627(4) 0.2945(6) 0.032(2) Uani 1 1 d . . . . .
Co4 Co 0.7083(4) 0.1343(4) 0.2084(6) 0.036(2) Uani 1 1 d . . . . .
Fe2 Fe 0.7989(4) 0.2297(4) 0.2071(6) 0.033(2) Uani 1 1 d . . . . .
Na7 Na 0.7127(11) 0.4932(11) 0.0380(14) 0.032(5) Uiso 1 1 d . . . . .
Na1 Na 0.7846(12) -0.0034(12) 0.4671(16) 0.042(7) Uiso 1 1 d . . . . .
Na4 Na 0.9355(15) 0.1636(17) 0.037(2) 0.063(9) Uiso 1 1 d . . . . .
O58 O 0.7385(17) 0.4176(18) 0.131(2) 0.028(9) Uiso 1 1 d . . . . .
O4 O 0.9003(18) 0.1746(19) 0.513(3) 0.034(10) Uiso 1 1 d . . . . .
O41 O 0.6731(19) 0.3964(19) -0.008(3) 0.035(10) Uiso 1 1 d . . . . .
O33 O 0.788(2) 0.132(2) 0.241(3) 0.040(11) Uiso 1 1 d . . . . .
O8 O 0.8586(18) 0.039(2) 0.389(3) 0.034(10) Uiso 1 1 d . . . . .
O9 O 0.9406(19) 0.125(2) 0.385(3) 0.039(11) Uiso 1 1 d . . . . .
O31 O 0.687(2) 0.284(2) 0.406(3) 0.042(11) Uiso 1 1 d . . . . .
O62 O 0.7229(19) 0.229(2) 0.194(3) 0.038(11) Uiso 1 1 d . . . . .
O60 O 0.7485(18) 0.3051(19) 0.046(3) 0.033(10) Uiso 1 1 d . . . . .
O67 O 0.6303(16) 0.0983(17) 0.039(2) 0.026(9) Uiso 1 1 d . . . . .
O52 O 0.687(2) 0.487(2) 0.246(3) 0.036(10) Uiso 1 1 d . . . . .
O39 O 0.6801(17) 0.2865(19) -0.077(3) 0.034(10) Uiso 1 1 d . . . . .
O61 O 0.6574(18) 0.210(2) 0.049(3) 0.036(10) Uiso 1 1 d . . . . .
O42 O 0.7828(18) 0.294(2) -0.082(3) 0.037(11) Uiso 1 1 d . . . . .
O28 O 0.874(2) 0.223(2) 0.245(3) 0.044(12) Uiso 1 1 d . . . . .
O29 O 0.867(2) 0.350(2) 0.327(3) 0.044(12) Uiso 1 1 d . . . . .
O53 O 0.846(2) 0.435(2) 0.109(3) 0.042(12) Uiso 1 1 d . . . . .
O57 O 0.612(2) 0.395(2) 0.246(3) 0.039(11) Uiso 1 1 d . . . . .
O11 O 0.842(2) 0.327(3) 0.591(3) 0.056(14) Uiso 1 1 d . . . . .
O55 O 0.7534(19) 0.186(2) -0.026(3) 0.034(11) Uiso 1 1 d . . . . .
O65 O 0.807(2) 0.327(2) 0.179(3) 0.043(11) Uiso 1 1 d . . . . .
O24 O 0.658(2) 0.168(3) 0.464(3) 0.060(15) Uiso 1 1 d . . . . .
O01E O 0.829(2) -0.088(2) 0.393(3) 0.048(13) Uiso 1 1 d . . . . .
O20 O 0.8871(18) 0.0970(19) 0.264(3) 0.032(10) Uiso 1 1 d . . . . .
O32 O 0.6980(17) 0.1634(18) 0.321(2) 0.031(9) Uiso 1 1 d . . . . .
O48 O 0.8606(19) 0.206(2) -0.039(3) 0.039(11) Uiso 1 1 d . . . . .
O10 O 0.9319(19) 0.298(2) 0.506(3) 0.040(11) Uiso 1 1 d . . . . .
O47 O 0.778(3) 0.406(3) -0.007(4) 0.068(17) Uiso 1 1 d . . . . .
O40 O 0.599(2) 0.315(2) -0.006(3) 0.044(12) Uiso 1 1 d . . . . .
O56 O 0.574(2) 0.243(2) 0.140(3) 0.044(12) Uiso 1 1 d . . . . .
O01M O 0.929(2) 0.266(3) 0.116(4) 0.061(16) Uiso 1 1 d . . . . .
O34 O 0.778(2) 0.262(2) 0.310(3) 0.045(12) Uiso 1 1 d . . . . .
O26 O 0.8428(19) 0.281(2) 0.460(3) 0.038(11) Uiso 1 1 d . . . . .
O69 O 0.6332(18) 0.1412(19) 0.181(3) 0.033(10) Uiso 1 1 d . . . . .
O63 O 0.6265(18) 0.269(2) 0.267(3) 0.035(10) Uiso 1 1 d . . . . .
O59 O 0.647(2) 0.335(2) 0.132(3) 0.047(13) Uiso 1 1 d . . . . .
O23 O 0.749(2) 0.308(2) 0.527(3) 0.049(14) Uiso 1 1 d . . . . .
O54 O 0.8456(19) 0.318(2) 0.037(3) 0.039(11) Uiso 1 1 d . . . . .
Na01 Na 0.659(2) -0.025(2) 0.103(3) 0.101(15) Uiso 1 1 d . . . . .
O50 O 0.5396(18) 0.118(2) 0.116(3) 0.038(11) Uiso 1 1 d . . . . .
O30 O 0.774(2) 0.377(2) 0.411(3) 0.046(12) Uiso 1 1 d . . . . .
O51 O 0.527(2) 0.316(2) 0.258(3) 0.052(14) Uiso 1 1 d . . . . .
O44 O 0.572(2) 0.196(3) -0.008(4) 0.053(14) Uiso 1 1 d . . . . .
O68 O 0.7240(18) 0.115(2) 0.098(3) 0.037(10) Uiso 1 1 d . . . . .
O15 O 0.974(2) 0.179(2) 0.253(3) 0.051(14) Uiso 1 1 d . . . . .
O21 O 0.922(2) 0.253(2) 0.368(3) 0.045(13) Uiso 1 1 d . . . . .
O16 O 0.963(2) 0.371(2) 0.396(3) 0.053(14) Uiso 1 1 d . . . . .
O38 O 0.725(2) 0.394(3) -0.145(3) 0.057(15) Uiso 1 1 d . . . . .
O43 O 0.656(2) 0.169(2) -0.082(3) 0.046(12) Uiso 1 1 d . . . . .
O25 O 0.8458(19) 0.158(2) 0.370(3) 0.039(11) Uiso 1 1 d . . . . .
O12 O 0.7146(19) 0.196(2) 0.587(3) 0.042(11) Uiso 1 1 d . . . . .
O22 O 0.870(2) 0.398(3) 0.468(3) 0.055(15) Uiso 1 1 d . . . . .
O19 O 0.763(2) 0.075(2) 0.368(3) 0.038(11) Uiso 1 1 d . . . . .
O17 O 0.783(2) 0.433(2) 0.550(3) 0.053(14) Uiso 1 1 d . . . . .
O02B O 0.702(2) 0.035(3) 0.223(4) 0.059(15) Uiso 1 1 d . . . . .
O35 O 0.797(2) 0.454(3) 0.281(3) 0.053(14) Uiso 1 1 d . . . . .
Na02 Na 0.493(3) 0.361(4) 0.386(5) 0.07(2) Uiso 0.5 1 d . . P . .
O64 O 0.714(2) 0.359(2) 0.262(3) 0.043(12) Uiso 1 1 d . . . . .
Na5 Na 0.806(2) 0.029(2) 0.084(3) 0.101(15) Uiso 1 1 d . . . . .
O02G O 0.825(2) 0.083(2) 0.900(3) 0.048(13) Uiso 1 1 d . . . . .
O1 O 0.7704(19) 0.094(2) 0.648(3) 0.037(10) Uiso 1 1 d . . . . .
O37 O 0.570(2) 0.445(3) -0.008(4) 0.062(16) Uiso 1 1 d . . . . .
O5 O 0.819(2) 0.201(2) 0.585(3) 0.051(13) Uiso 1 1 d . . . . .
O7 O 0.7239(19) 0.083(2) 0.509(3) 0.041(11) Uiso 1 1 d . . . . .
O02L O 0.788(2) 0.100(2) 0.774(3) 0.040(11) Uiso 1 1 d . . . . .
Na2 Na 0.845(2) 0.514(3) 0.403(3) 0.046(13) Uiso 0.5 1 d . . P . .
O14 O 0.8133(18) 0.0028(17) 0.258(2) 0.026(9) Uiso 1 1 d . . . . .
O45 O 0.558(2) 0.367(3) 0.108(3) 0.052(14) Uiso 1 1 d . . . . .
O66 O 0.811(2) 0.209(2) 0.104(3) 0.045(12) Uiso 1 1 d . . . . .
Na3 Na 0.4870(19) 0.281(2) 0.041(3) 0.095(13) Uiso 1 1 d . . . . .
O27 O 0.754(2) 0.187(2) 0.455(3) 0.043(12) Uiso 1 1 d . . . . .
O3 O 0.9125(19) 0.238(2) 0.649(3) 0.044(11) Uiso 1 1 d . . . . .
Na6 Na 1.207(7) 0.203(9) 0.272(11) 0.21(7) Uiso 0.5 1 d . . P . .
O2 O 0.927(2) 0.045(2) 0.511(3) 0.049(13) Uiso 1 1 d . . . . .
Na8 Na 0.573(3) 0.232(3) 0.394(4) 0.057(17) Uiso 0.5 1 d . . P . .
O46 O 0.637(2) 0.457(3) 0.119(3) 0.055(15) Uiso 1 1 d . . . . .
O02Y O 0.413(3) 0.146(3) 0.054(4) 0.08(2) Uiso 1 1 d . . . . .
O02Z O 0.744(4) 0.204(4) 0.812(6) 0.12(3) Uiso 1 1 d . . . . .
O030 O 1.010(3) 0.138(3) 0.112(4) 0.059(16) Uiso 1 1 d . . . . .
O18 O 0.644(3) 0.284(3) 0.543(4) 0.075(19) Uiso 1 1 d . . . . .
O032 O 0.540(3) 0.573(3) 0.048(4) 0.074(19) Uiso 1 1 d . . . . .
O033 O 0.716(3) 0.392(3) 0.722(4) 0.073(19) Uiso 1 1 d . . . . .
O13 O 0.654(2) 0.055(2) 0.394(3) 0.042(12) Uiso 1 1 d . . . . .
O035 O 0.925(4) 0.409(5) 0.206(6) 0.14(4) Uiso 1 1 d . . . . .
Na9 Na 1.019(4) 0.238(5) 0.449(6) 0.10(3) Uiso 0.5 1 d . . P . .
Na10 Na 0.762(3) 0.285(3) 0.679(4) 0.063(17) Uiso 0.5 1 d . . P . .
O038 O 0.890(4) 0.100(4) 0.104(5) 0.12(3) Uiso 1 1 d . . . . .
Na03 Na 0.600(3) 0.426(3) 0.384(4) 0.061(16) Uiso 0.5 1 d . . P . .
Na11 Na 0.497(3) 0.120(4) -0.059(4) 0.076(19) Uiso 0.5 1 d . . P . .
Na12 Na 1.020(3) 0.303(4) 0.283(4) 0.077(19) Uiso 0.5 1 d . . P . .
O03C O 1.000000 0.500000 0.558(5) 0.06(2) Uiso 1 2 d S . P . .
O36 O 0.582(2) 0.247(3) -0.136(4) 0.067(16) Uiso 1 1 d . . . . .
O3AA O 0.708(4) 0.048(4) 0.807(6) 0.12(3) Uiso 1 1 d . . . . .
O0BA O 0.919(2) 0.254(2) -0.127(3) 0.055(13) Uiso 1 1 d . . . . .
O2AA O 1.071(4) 0.159(5) 0.308(6) 0.05(2) Uiso 0.5 1 d . . P . .
O8AA O 0.792(4) 0.432(4) 0.698(6) 0.12(3) Uiso 1 1 d . . . . .
O49 O 0.7115(19) 0.057(2) -0.039(3) 0.044(12) Uiso 1 1 d . . . . .
O2BA O 0.582(3) 0.026(3) -0.064(4) 0.09(2) Uiso 1 1 d . . . . .
Na1B Na 1.045(3) 0.027(4) 0.142(5) 0.08(2) Uiso 0.5 1 d . . P . .
O9AA O 0.804(3) -0.038(3) 0.589(4) 0.08(2) Uiso 1 1 d . . . . .
Na3B Na 0.841(5) 0.306(6) -0.204(8) 0.06(3) Uiso 0.25 1 d . . P . .
O7AA O 0.539(5) 0.419(5) 0.553(7) 0.06(3) Uiso 0.5 1 d . . P . .
O5BA O 1.148(6) 0.316(7) 0.303(9) 0.09(4) Uiso 0.5 1 d . . P . .
O4BA O 0.884(4) 0.385(5) 0.705(6) 0.06(3) Uiso 0.5 1 d . . P . .
O1AA O 1.066(3) 0.168(3) 0.535(4) 0.08(2) Uiso 1 1 d . . . . .
Na0A Na 0.544(4) 0.506(4) 0.208(5) 0.10(3) Uiso 0.5 1 d . . P . .
Na6B Na 1.107(3) 0.408(4) 0.315(5) 0.09(2) Uiso 0.5 1 d . . P . .
Na6A Na 1.021(3) 0.435(3) 0.477(4) 0.072(18) Uiso 0.5 1 d . . P . .
Na7B Na 0.477(5) 0.015(7) 0.074(8) 0.07(4) Uiso 0.25 1 d . . P . .
O8BA O 0.495(3) 0.161(4) -0.166(4) 0.09(2) Uiso 1 1 d . . . . .
Na5A Na 0.860(3) 0.038(4) 0.643(4) 0.077(19) Uiso 0.5 1 d . . P . .
O6 O 0.8245(19) 0.097(2) 0.509(3) 0.037(10) Uiso 1 1 d . . . . .
O71 O 1.082(4) 0.370(5) 0.440(7) 0.15(4) Uiso 1 1 d . . . . .
O70 O 1.004(5) 0.359(6) 0.593(7) 0.17(5) Uiso 1 1 d . . . . .
O82 O 1.060(5) 0.488(6) 0.299(7) 0.16(4) Uiso 1 1 d . . . . .
O72 O 0.870(5) 0.118(6) 0.714(7) 0.17(4) Uiso 1 1 d . . . . .
O73 O 0.524(4) 0.460(5) 0.442(6) 0.05(2) Uiso 0.5 1 d . . P . .
Na73 Na 0.573(3) 0.085(4) 0.278(5) 0.08(2) Uiso 0.5 1 d . . P . .

loop_
_atom_site_aniso_label
_atom_site_aniso_U_11
_atom_site_aniso_U_22
_atom_site_aniso_U_33
_atom_site_aniso_U_23
_atom_site_aniso_U_13
_atom_site_aniso_U_12
W7 0.0501(19) 0.0215(10) 0.0339(15) -0.0038(10) -0.0045(15) 0.0026(10)
W14 0.0496(19) 0.0245(10) 0.0341(15) -0.0019(10) -0.0023(15) -0.0020(11)
W16 0.0479(19) 0.0257(11) 0.0419(16) -0.0088(11) -0.0077(16) 0.0013(11)
W13 0.0456(19) 0.0261(11) 0.0373(16) -0.0071(10) -0.0044(15) 0.0011(10)
W8 0.0476(19) 0.0351(12) 0.0313(15) -0.0041(11) 0.0005(15) -0.0065(12)
W15 0.055(2) 0.0315(11) 0.0320(15) -0.0074(11) 0.0023(15) -0.0010(11)
W4 0.051(2) 0.0303(12) 0.0454(18) -0.0157(12) -0.0113(17) 0.0063(11)
W6 0.0375(18) 0.0330(12) 0.0510(19) -0.0079(12) -0.0029(16) 0.0017(11)
W11 0.066(2) 0.0299(12) 0.0305(15) -0.0038(11) -0.0075(16) -0.0013(12)
W5 0.044(2) 0.0306(12) 0.0540(19) -0.0073(12) -0.0099(17) -0.0022(11)
W2 0.057(2) 0.0298(12) 0.0409(17) -0.0069(11) -0.0126(16) 0.0037(12)
W18 0.0365(19) 0.0376(13) 0.058(2) -0.0103(14) -0.0024(17) 0.0016(11)
W3 0.063(2) 0.0372(13) 0.0289(15) -0.0037(11) -0.0024(15) -0.0046(13)
W1 0.051(2) 0.0342(13) 0.0434(17) -0.0096(12) -0.0115(16) 0.0029(12)
W12 0.055(2) 0.0336(13) 0.0496(19) -0.0107(13) -0.0160(17) 0.0042(12)
W9 0.045(2) 0.0479(15) 0.0459(18) -0.0164(14) 0.0038(17) 0.0016(13)
W17 0.0389(19) 0.0349(13) 0.065(2) -0.0120(14) -0.0090(18) -0.0023(12)
W10 0.052(2) 0.0309(12) 0.0469(18) -0.0072(12) -0.0124(16) 0.0045(12)
Co3 0.036(6) 0.020(3) 0.040(5) -0.002(3) -0.007(4) 0.006(3)
Co2 0.048(6) 0.022(3) 0.034(5) -0.007(3) -0.007(5) 0.001(3)
Co1 0.043(6) 0.026(4) 0.022(4) -0.004(3) -0.001(4) -0.001(4)
Fe1 0.037(6) 0.025(4) 0.032(5) -0.010(4) 0.000(5) -0.004(4)
Co4 0.036(6) 0.030(4) 0.043(6) -0.005(4) 0.000(5) -0.004(3)
Fe2 0.040(6) 0.021(4) 0.039(5) -0.002(3) -0.006(5) 0.001(4)

loop_
_atom_type_symbol
_atom_type_description
_atom_type_scat_dispersion_real
_atom_type_scat_dispersion_imag
_atom_type_scat_source
Co Co 0.3494 0.9721 'International Tables Vol C Tables 4.2.6.8 and 6.1.1.4'
Fe Fe 0.3463 0.8444 'International Tables Vol C Tables 4.2.6.8 and 6.1.1.4'
Na Na 0.0362 0.0249 'International Tables Vol C Tables 4.2.6.8 and 6.1.1.4'
O O 0.0106 0.0060 'International Tables Vol C Tables 4.2.6.8 and 6.1.1.4'
W W -0.8490 6.8722 'International Tables Vol C Tables 4.2.6.8 and 6.1.1.4'

loop_
_geom_angle_atom_site_label_1
_geom_angle_atom_site_label_2
_geom_angle_atom_site_label_3
_geom_angle
_geom_angle_site_symmetry_1
_geom_angle_site_symmetry_3
_geom_angle_publ_flag
O33 W7 O8 162(2) . . ?
O33 W7 O20 94(2) . . ?
O33 W7 O25 88(2) . . ?
O33 W7 O19 90(2) . . ?
O8 W7 O25 74.6(17) . . ?
O20 W7 O8 85.3(19) . . ?
O20 W7 O25 75.7(18) . . ?
O20 W7 O19 160(2) . . ?
O19 W7 O8 84(2) . . ?
O19 W7 O25 84.7(19) . . ?
O14 W7 O33 105(2) . . ?
O14 W7 O8 92.5(18) . . ?
O14 W7 O20 98.5(19) . . ?
O14 W7 O25 166.2(19) . . ?
O14 W7 O19 99(2) . . ?
O58 W14 O60 87.3(17) . . ?
O58 W14 O47 86(2) . . ?
O58 W14 O54 161.5(19) . . ?
O53 W14 O58 102(2) . . ?
O53 W14 O60 164(2) . . ?
O53 W14 O65 102(2) . . ?
O53 W14 O47 95(2) . . ?
O53 W14 O54 94(2) . . ?
O65 W14 O58 96(2) . . ?
O65 W14 O60 91(2) . . ?
O65 W14 O47 162(2) . . ?
O65 W14 O54 90(2) . . ?
O47 W14 O60 72(2) . . ?
O47 W14 O54 84(2) . . ?
O54 W14 O60 74.9(18) . . ?
O67 W16 O61 73.3(16) . . ?
O67 W16 O55 160.3(17) . . ?
O67 W16 O43 84.3(19) . . ?
O55 W16 O61 87.6(18) . . ?
O55 W16 O43 85(2) . . ?
O68 W16 O67 90.9(19) . . ?
O68 W16 O61 88.6(19) . . ?
O68 W16 O55 93(2) . . ?
O68 W16 O43 160(2) . . ?
O43 W16 O61 71.6(19) . . ?
O49 W16 O67 94(2) . . ?
O49 W16 O61 163(2) . . ?
O49 W16 O55 104(2) . . ?
O49 W16 O68 102(2) . . ?
O49 W16 O43 98(2) . . ?
O58 W13 O59 87.7(18) . . ?
O58 W13 O46 87(2) . . ?
O52 W13 O58 100(2) . . ?
O52 W13 O57 97(2) . . ?
O52 W13 O59 163(2) . . ?
O52 W13 O64 103(2) . . ?
O52 W13 O46 91(2) . . ?
O57 W13 O58 161.6(19) . . ?
O57 W13 O59 74.2(19) . . ?
O57 W13 O46 85(2) . . ?
O64 W13 O58 89(2) . . ?
O64 W13 O57 94(2) . . ?
O64 W13 O59 91(2) . . ?
O64 W13 O46 165(2) . . ?
O46 W13 O59 74(2) . . ?
O24 W8 O19 161(2) . . ?
O24 W8 O7 84(2) . . ?
O24 W8 O27 76(2) . . ?
O32 W8 O24 95(2) . . ?
O32 W8 O19 89(2) . . ?
O32 W8 O7 161.0(19) . . ?
O32 W8 O27 88.4(19) . . ?
O19 W8 O7 86(2) . . ?
O19 W8 O27 85.6(19) . . ?
O7 W8 O27 72.8(19) . . ?
O13 W8 O24 94(2) . . ?
O13 W8 O32 104(2) . . ?
O13 W8 O19 103(2) . . ?
O13 W8 O7 95(2) . . ?
O13 W8 O27 165(2) . . ?
O42 W15 O60 71.3(18) . . ?
O55 W15 O60 88.5(18) . . ?
O55 W15 O42 83.1(19) . . ?
O55 W15 O54 161.8(19) . . ?
O48 W15 O60 162.4(19) . . ?
O48 W15 O42 96(2) . . ?
O48 W15 O55 102(2) . . ?
O48 W15 O54 92(2) . . ?
O48 W15 O66 104(2) . . ?
O54 W15 O60 75.1(18) . . ?
O54 W15 O42 84.1(18) . . ?
O66 W15 O60 88(2) . . ?
O66 W15 O42 160(2) . . ?
O66 W15 O55 98(2) . . ?
O66 W15 O54 90(2) . . ?
O11 W4 O26 73(2) . . ?
O23 W4 O11 85(2) . . ?
O23 W4 O26 87(2) . . ?
O23 W4 O22 162(2) . . ?
O30 W4 O11 165(2) . . ?
O30 W4 O26 93(2) . . ?
O30 W4 O23 92(2) . . ?
O30 W4 O22 94(2) . . ?
O30 W4 O17 103(2) . . ?
O22 W4 O11 84(2) . . ?
O22 W4 O26 76(2) . . ?
O17 W4 O11 92(2) . . ?
O17 W4 O26 163(2) . . ?
O17 W4 O23 100(2) . . ?
O17 W4 O22 95(2) . . ?
O9 W6 O20 82.4(19) . . ?
O9 W6 O25 75.3(19) . . ?
O28 W6 O9 161(2) . . ?
O28 W6 O20 92(2) . . ?
O28 W6 O15 105(3) . . ?
O28 W6 O21 90(2) . . ?
O28 W6 O25 86(2) . . ?
O20 W6 O25 73.1(18) . . ?
O15 W6 O9 94(2) . . ?
O15 W6 O20 98(2) . . ?
O15 W6 O21 103(2) . . ?
O15 W6 O25 166(2) . . ?
O21 W6 O9 88(2) . . ?
O21 W6 O20 158(2) . . ?
O21 W6 O25 85(2) . . ?
O41 W11 O60 88.4(18) . . ?
O39 W11 O41 84.3(18) . . ?
O39 W11 O60 87.1(18) . . ?
O39 W11 O47 159(2) . . ?
O42 W11 O41 160.8(19) . . ?
O42 W11 O60 73.2(19) . . ?
O42 W11 O39 89.1(19) . . ?
O42 W11 O47 90(2) . . ?
O47 W11 O41 89(2) . . ?
O47 W11 O60 72(2) . . ?
O38 W11 O41 97(2) . . ?
O38 W11 O60 171(2) . . ?
O38 W11 O39 100(2) . . ?
O38 W11 O42 102(2) . . ?
O38 W11 O47 100(3) . . ?
O29 W5 O10 163(2) . . ?
O29 W5 O26 91(2) . . ?
O29 W5 O21 91(2) . . ?
O29 W5 O22 92(2) . . ?
O10 W5 O26 72.2(19) . . ?
O21 W5 O10 85(2) . . ?
O21 W5 O26 83(2) . . ?
O21 W5 O22 159(2) . . ?
O16 W5 O29 109(3) . . ?
O16 W5 O10 88(2) . . ?
O16 W5 O26 160(2) . . ?
O16 W5 O21 101(2) . . ?
O16 W5 O22 98(3) . . ?
O22 W5 O10 86(2) . . ?
O22 W5 O26 76(2) . . ?
O4 W2 O8 159.0(19) . . ?
O4 W2 O9 89.9(19) . . ?
O4 W2 O25 87.6(18) . . ?
O4 W2 O6 83.8(19) . . ?
O8 W2 O9 93(2) . . ?
O8 W2 O25 73.3(18) . . ?
O8 W2 O6 85(2) . . ?
O9 W2 O25 74.4(19) . . ?
O9 W2 O6 157(2) . . ?
O2 W2 O4 100(2) . . ?
O2 W2 O8 100(2) . . ?
O2 W2 O9 100(2) . . ?
O2 W2 O25 170(2) . . ?
O2 W2 O6 103(2) . . ?
O6 W2 O25 83.6(19) . . ?
O57 W18 O59 77(2) . . ?
O57 W18 O45 88(2) . . ?
O56 W18 O57 163(2) . . ?
O56 W18 O59 87(2) . . ?
O56 W18 O45 85(2) . . ?
O63 W18 O57 88.4(19) . . ?
O63 W18 O56 94(2) . . ?
O63 W18 O59 91(2) . . ?
O63 W18 O45 162(2) . . ?
O59 W18 O45 71(2) . . ?
O51 W18 O57 93(2) . . ?
O51 W18 O56 103(2) . . ?
O51 W18 O63 100(2) . . ?
O51 W18 O59 165(2) . . ?
O51 W18 O45 98(2) . . ?
O12 W3 O27 76(2) . . ?
O1 W3 O12 98(2) . . ?
O1 W3 O5 101(2) . . ?
O1 W3 O7 97(2) . . ?
O1 W3 O27 170(2) . . ?
O1 W3 O6 101(2) . . ?
O5 W3 O12 91(2) . . ?
O5 W3 O7 161(2) . . ?
O5 W3 O27 88(2) . . ?
O5 W3 O6 84(2) . . ?
O7 W3 O12 92(2) . . ?
O7 W3 O27 74.6(19) . . ?
O7 W3 O6 87(2) . . ?
O6 W3 O12 160(2) . . ?
O6 W3 O27 85(2) . . ?
O4 W1 O10 88.5(19) . . ?
O4 W1 O26 87.6(18) . . ?
O4 W1 O5 81(2) . . ?
O11 W1 O4 161(2) . . ?
O11 W1 O10 96(2) . . ?
O11 W1 O26 76(2) . . ?
O11 W1 O5 89(2) . . ?
O10 W1 O26 74(2) . . ?
O5 W1 O10 159(2) . . ?
O5 W1 O26 87(2) . . ?
O3 W1 O4 97(2) . . ?
O3 W1 O11 100(2) . . ?
O3 W1 O10 102(2) . . ?
O3 W1 O26 173.9(19) . . ?
O3 W1 O5 97(2) . . ?
O39 W12 O61 85.0(18) . . ?
O39 W12 O40 83(2) . . ?
O40 W12 O61 85.6(19) . . ?
O44 W12 O39 158(2) . . ?
O44 W12 O61 74(2) . . ?
O44 W12 O40 89(2) . . ?
O44 W12 O43 94(2) . . ?
O43 W12 O39 86(2) . . ?
O43 W12 O61 74(2) . . ?
O43 W12 O40 158(2) . . ?
O36 W12 O39 107(3) . . ?
O36 W12 O61 167(2) . . ?
O36 W12 O40 100(3) . . ?
O36 W12 O44 94(3) . . ?
O36 W12 O43 102(3) . . ?
O31 W9 O24 92(2) . . ?
O31 W9 O23 95(2) . . ?
O31 W9 O12 164(2) . . ?
O31 W9 O27 90(2) . . ?
O24 W9 O27 73(2) . . ?
O23 W9 O24 159(2) . . ?
O23 W9 O12 86(2) . . ?
O23 W9 O27 87(2) . . ?
O12 W9 O24 82(2) . . ?
O12 W9 O27 74(2) . . ?
O18 W9 O31 102(3) . . ?
O18 W9 O24 98(3) . . ?
O18 W9 O23 101(3) . . ?
O18 W9 O12 93(3) . . ?
O18 W9 O27 165(3) . . ?
O67 W17 O61 73.9(17) . . ?
O67 W17 O56 159.2(19) . . ?
O67 W17 O44 83(2) . . ?
O56 W17 O61 85.6(19) . . ?
O56 W17 O44 87(2) . . ?
O69 W17 O67 91.0(18) . . ?
O69 W17 O61 90.1(19) . . ?
O69 W17 O56 93(2) . . ?
O69 W17 O44 161(2) . . ?
O50 W17 O67 99(2) . . ?
O50 W17 O61 166(2) . . ?
O50 W17 O56 100(2) . . ?
O50 W17 O69 102(2) . . ?
O50 W17 O44 97(2) . . ?
O44 W17 O61 71(2) . . ?
O41 W10 O59 89(2) . . ?
O41 W10 O46 89(2) . . ?
O40 W10 O41 84(2) . . ?
O40 W10 O59 85(2) . . ?
O40 W10 O46 160(2) . . ?
O37 W10 O41 102(3) . . ?
O37 W10 O40 100(2) . . ?
O37 W10 O59 168(3) . . ?
O37 W10 O45 95(3) . . ?
O37 W10 O46 99(3) . . ?
O45 W10 O41 162(2) . . ?
O45 W10 O40 86(2) . . ?
O45 W10 O59 75(2) . . ?
O45 W10 O46 95(2) . . ?
O46 W10 O59 76(2) . . ?
O62 Co3 O60 112(2) . . ?
O62 Co3 O61 112(2) . . ?
O62 Co3 O59 114(2) . . ?
O61 Co3 O60 107(2) . . ?
O61 Co3 O59 103(2) . . ?
O59 Co3 O60 107(2) . . ?
O29 Co2 O65 93(2) . . ?
O29 Co2 O30 86(2) . . ?
O29 Co2 O64 175.9(19) . . ?
O34 Co2 O29 92(2) . . ?
O34 Co2 O65 82(2) . . ?
O34 Co2 O30 91(2) . . ?
O34 Co2 O64 84(2) . . ?
O30 Co2 O65 173.2(18) . . ?
O35 Co2 O29 93(2) . . ?
O35 Co2 O65 100(2) . . ?
O35 Co2 O34 175(2) . . ?
O35 Co2 O30 86(2) . . ?
O35 Co2 O64 92(2) . . ?
O64 Co2 O65 86(2) . . ?
O64 Co2 O30 94(2) . . ?
O34 Co1 O26 114(2) . . ?
O34 Co1 O27 112(2) . . ?
O25 Co1 O34 110(2) . . ?
O25 Co1 O26 108(2) . . ?
O25 Co1 O27 104(2) . . ?
O27 Co1 O26 107(2) . . ?
O31 Fe1 O32 89.6(17) . . ?
O31 Fe1 O64 94.6(19) . . ?
O62 Fe1 O31 170(2) . . ?
O62 Fe1 O32 82.3(17) . . ?
O62 Fe1 O34 81(2) . . ?
O62 Fe1 O63 94(2) . . ?
O62 Fe1 O64 93(2) . . ?
O34 Fe1 O31 93(2) . . ?
O34 Fe1 O32 90.5(19) . . ?
O34 Fe1 O63 172(2) . . ?
O34 Fe1 O64 83(2) . . ?
O63 Fe1 O31 93(2) . . ?
O63 Fe1 O32 94.7(17) . . ?
O63 Fe1 O64 91(2) . . ?
O64 Fe1 O32 173(2) . . ?
O62 Co4 O33 82.6(19) . . ?
O62 Co4 O32 82.2(18) . . ?
O62 Co4 O02B 174(2) . . ?
O32 Co4 O33 82.7(18) . . ?
O69 Co4 O33 176.6(18) . . ?
O69 Co4 O62 94.6(19) . . ?
O69 Co4 O32 94.8(18) . . ?
O69 Co4 O68 88.8(19) . . ?
O69 Co4 O02B 91(2) . . ?
O68 Co4 O33 93(2) . . ?
O68 Co4 O62 92.0(19) . . ?
O68 Co4 O32 173.4(18) . . ?
O68 Co4 O02B 86(2) . . ?
O02B Co4 O33 91(2) . . ?
O02B Co4 O32 99(2) . . ?
O62 Fe2 O33 83.8(19) . . ?
O62 Fe2 O28 167(2) . . ?
O62 Fe2 O65 94.7(19) . . ?
O62 Fe2 O34 81(2) . . ?
O28 Fe2 O33 88(2) . . ?
O28 Fe2 O65 93(2) . . ?
O65 Fe2 O33 177(2) . . ?
O34 Fe2 O33 92(2) . . ?
O34 Fe2 O28 89(2) . . ?
O34 Fe2 O65 85.1(19) . . ?
O66 Fe2 O33 94(2) . . ?
O66 Fe2 O62 93(2) . . ?
O66 Fe2 O28 98(2) . . ?
O66 Fe2 O65 89(2) . . ?
O66 Fe2 O34 171(2) . . ?
W14 Na7 Na01 66.4(8) . 3_655 ?
W13 Na7 W14 65.3(4) . . ?
W13 Na7 W11 93.2(5) . . ?
W13 Na7 Na01 131.7(10) . 3_655 ?
W11 Na7 W14 57.5(4) . . ?
W11 Na7 Na01 61.1(8) . 3_655 ?
W10 Na7 W14 93.5(5) . . ?
W10 Na7 W13 57.9(4) . . ?
W10 Na7 W11 66.6(4) . . ?
W10 Na7 Na01 126.9(9) . 3_655 ?
O58 Na7 W14 31.2(11) . . ?
O58 Na7 W13 34.4(11) . . ?
O58 Na7 W11 75.2(11) . . ?
O58 Na7 W10 77.5(12) . . ?
O58 Na7 O41 78.1(17) . . ?
O58 Na7 O47 64.0(19) . . ?
O58 Na7 Na01 97.3(15) . 3_655 ?
O58 Na7 O02G 108.8(19) . 3_656 ?
O58 Na7 O46 68.2(18) . . ?
O58 Na7 O49 97.7(19) . 3_655 ?
O41 Na7 W14 77.3(13) . . ?
O41 Na7 W13 77.1(13) . . ?
O41 Na7 W11 33.8(12) . . ?
O41 Na7 W10 33.3(12) . . ?
O41 Na7 O47 65.9(19) . . ?
O41 Na7 Na01 93.6(15) . 3_655 ?
O41 Na7 O46 67.0(18) . . ?
O47 Na7 W14 34.7(15) . . ?
O47 Na7 W13 95.3(16) . . ?
O47 Na7 W11 33.8(15) . . ?
O47 Na7 W10 95.8(15) . . ?
O47 Na7 Na01 40.3(16) . 3_655 ?
Na5 Na7 W14 129.1(16) 3_655 . ?
Na5 Na7 W13 151.4(17) 3_655 . ?
Na5 Na7 W11 80.3(14) 3_655 . ?
Na5 Na7 W10 94.4(16) 3_655 . ?
Na5 Na7 O58 155.5(19) 3_655 . ?
Na5 Na7 O41 82.5(19) 3_655 . ?
Na5 Na7 O47 94(2) 3_655 . ?
Na5 Na7 Na01 68.9(16) 3_655 3_655 ?
Na5 Na7 O02G 95(2) 3_655 3_656 ?
Na5 Na7 O46 117(2) 3_655 . ?
Na5 Na7 O49 90(2) 3_655 3_655 ?
O02G Na7 W14 133.1(17) 3_656 . ?
O02G Na7 W13 83.1(15) 3_656 . ?
O02G Na7 W11 163.4(18) 3_656 . ?
O02G Na7 W10 98.0(16) 3_656 . ?
O02G Na7 O41 130(2) 3_656 . ?
O02G Na7 O47 162(2) 3_656 . ?
O02G Na7 Na01 132.2(17) 3_656 3_655 ?
O02G Na7 O46 70.3(19) 3_656 . ?
O02G Na7 O49 83.7(19) 3_656 3_655 ?
O46 Na7 W14 96.7(14) . . ?
O46 Na7 W13 35.5(14) . . ?
O46 Na7 W11 97.4(14) . . ?
O46 Na7 W10 35.2(14) . . ?
O46 Na7 O47 118(2) . . ?
O46 Na7 Na01 157.3(16) . 3_655 ?
O49 Na7 W14 82.0(14) 3_655 . ?
O49 Na7 W13 118.0(16) 3_655 . ?
O49 Na7 W11 112.1(15) 3_655 . ?
O49 Na7 W10 175.1(16) 3_655 . ?
O49 Na7 O41 146(2) 3_655 . ?
O49 Na7 O47 81.6(19) 3_655 . ?
O49 Na7 Na01 52.9(15) 3_655 3_655 ?
O49 Na7 O46 143(2) 3_655 . ?
W7 Na1 W4 132.4(9) . 3_646 ?
W8 Na1 W7 64.4(5) . . ?
W8 Na1 W4 102.4(8) . 3_646 ?
W8 Na1 W2 92.2(6) . . ?
W2 Na1 W7 56.9(5) . . ?
W2 Na1 W4 165.2(10) . 3_646 ?
W3 Na1 W7 92.0(6) . . ?
W3 Na1 W8 57.6(4) . . ?
W3 Na1 W4 120.4(9) . 3_646 ?
W3 Na1 W2 65.6(5) . . ?
O8 Na1 W7 33.9(11) . . ?
O8 Na1 W8 93.1(13) . . ?
O8 Na1 W4 146.3(14) . 3_646 ?
O8 Na1 W2 32.8(11) . . ?
O8 Na1 W3 93.2(12) . . ?
O01E Na1 W7 77.2(14) . . ?
O01E Na1 W8 130.0(16) . . ?
O01E Na1 W4 80.2(14) . 3_646 ?
O01E Na1 W2 92.5(15) . . ?
O01E Na1 W3 157.9(17) . . ?
O01E Na1 O8 67.0(17) . . ?
O01E Na1 O7 164(2) . . ?
O19 Na1 W7 31.5(12) . . ?
O19 Na1 W8 33.2(12) . . ?
O19 Na1 W4 119.4(16) . 3_646 ?
O19 Na1 W2 74.6(13) . . ?
O19 Na1 W3 75.9(13) . . ?
O19 Na1 O8 63.1(17) . . ?
O19 Na1 O01E 102(2) . . ?
O19 Na1 O7 66.1(17) . . ?
O19 Na1 O6 75.1(17) . . ?
O17 Na1 W7 112.7(18) 3_646 . ?
O17 Na1 W8 84.0(16) 3_646 . ?
O17 Na1 W4 22.3(15) 3_646 3_646 ?
O17 Na1 W2 169.4(19) 3_646 . ?
O17 Na1 W3 119.6(18) 3_646 . ?
O17 Na1 O8 137(2) 3_646 . ?
O17 Na1 O01E 82(2) 3_646 . ?
O17 Na1 O19 97(2) 3_646 . ?
O17 Na1 O7 89(2) 3_646 . ?
O17 Na1 O9AA 96(3) 3_646 . ?
O17 Na1 O6 152(2) 3_646 . ?
O7 Na1 W7 94.4(13) . . ?
O7 Na1 W8 35.3(12) . . ?
O7 Na1 W4 96.4(14) . 3_646 ?
O7 Na1 W2 94.0(13) . . ?
O7 Na1 W3 33.1(12) . . ?
O7 Na1 O8 112.9(17) . . ?
O9AA Na1 W7 150(2) . . ?
O9AA Na1 W8 130(2) . . ?
O9AA Na1 W4 75(2) . 3_646 ?
O9AA Na1 W2 94(2) . . ?
O9AA Na1 W3 80.2(19) . . ?
O9AA Na1 O8 117(3) . . ?
O9AA Na1 O01E 100(2) . . ?
O9AA Na1 O19 156(2) . . ?
O9AA Na1 O7 95(2) . . ?
O9AA Na1 O6 84(2) . . ?
O6 Na1 W7 74.4(13) . . ?
O6 Na1 W8 75.1(13) . . ?
O6 Na1 W4 149.9(16) . 3_646 ?
O6 Na1 W2 32.7(12) . . ?
O6 Na1 W3 33.1(12) . . ?
O6 Na1 O8 63.0(17) . . ?
O6 Na1 O01E 125(2) . . ?
O6 Na1 O7 63.9(17) . . ?
O48 Na4 O01M 87(2) . . ?
Na3 Na4 O48 87(2) 4 . ?
Na3 Na4 O01M 87(2) 4 . ?
Na3 Na4 O030 89(2) 4 . ?
Na3 Na4 O032 83(2) 4 3_645 ?
O030 Na4 O48 172(2) . . ?
O030 Na4 O01M 86(2) . . ?
O030 Na4 O032 88(2) . 3_645 ?
O032 Na4 O48 98(2) 3_645 . ?
O032 Na4 O01M 168(3) 3_645 . ?
O038 Na4 O48 95(3) . . ?
O038 Na4 O01M 101(3) . . ?
O038 Na4 Na3 172(3) . 4 ?
O038 Na4 O030 90(3) . . ?
O038 Na4 O032 90(3) . 3_645 ?
W14 O58 W13 147(2) . . ?
W14 O58 Na7 108(2) . . ?
W13 O58 Na7 103.1(19) . . ?
W2 O4 W1 156(3) . . ?
W11 O41 Na7 103(2) . . ?
W10 O41 W11 151(2) . . ?
W10 O41 Na7 103(2) . . ?
W7 O33 Co4 129(3) . . ?
W7 O33 Fe2 136(3) . . ?
Fe2 O33 Co4 92.2(19) . . ?
W7 O8 Na1 101.0(19) . . ?
W2 O8 W7 116(2) . . ?
W2 O8 Na1 102(2) . . ?
W2 O9 W6 116(2) . . ?
W9 O31 Fe1 141(3) . . ?
Co3 O62 Fe1 117(2) . . ?
Co3 O62 Co4 118(2) . . ?
Co3 O62 Fe2 118(3) . . ?
Fe1 O62 Co4 100(2) . . ?
Fe2 O62 Fe1 100(2) . . ?
Fe2 O62 Co4 100(2) . . ?
W14 O60 W11 99.6(17) . . ?
W15 O60 W14 98.9(19) . . ?
W15 O60 W11 99.9(19) . . ?
Co3 O60 W14 117(2) . . ?
Co3 O60 W15 115(2) . . ?
Co3 O60 W11 122(2) . . ?
W16 O67 Na01 99.7(19) . . ?
W17 O67 W16 113.6(19) . . ?
W17 O67 Na01 120(2) . . ?
W13 O52 Na5A 132(3) . 3_656 ?
W12 O39 W11 156(3) . . ?
W16 O61 W12 97.2(19) . . ?
W17 O61 W16 97.1(17) . . ?
W17 O61 W12 98.1(19) . . ?
Co3 O61 W16 117(2) . . ?
Co3 O61 W12 123(2) . . ?
Co3 O61 W17 119(2) . . ?
W15 O42 Na3B 121(3) . . ?
W11 O42 W15 116(2) . . ?
W11 O42 Na3B 121(3) . . ?
W6 O28 Fe2 144(3) . . ?
W5 O29 Co2 142(3) . . ?
W13 O57 W18 111(2) . . ?
W13 O57 Na03 116(3) . . ?
W13 O57 Na0A 105(3) . . ?
W18 O57 Na03 123(3) . . ?
W18 O57 Na0A 111(3) . . ?
Na03 O57 Na0A 86(3) . . ?
W4 O11 Na10 101(3) . . ?
W1 O11 W4 111(3) . . ?
W1 O11 Na10 106(3) . . ?
W15 O55 W16 146(3) . . ?
W14 O65 Co2 124(2) . . ?
W14 O65 Fe2 137(3) . . ?
Fe2 O65 Co2 92.8(19) . . ?
W8 O24 W9 112(3) . . ?
W8 O24 Na8 121(3) . . ?
W9 O24 Na8 94(2) . . ?
W7 O20 W6 114(2) . . ?
W8 O32 Fe1 136(2) . . ?
W8 O32 Co4 128(2) . . ?
Co4 O32 Fe1 93.7(17) . . ?
W15 O48 Na4 121(3) . . ?
W5 O10 Na9 97(3) . . ?
W1 O10 W5 114(2) . . ?
W1 O10 Na9 122(3) . . ?
W14 O47 Na7 97(3) . . ?
W14 O47 Na01 125(3) . 3_655 ?
W11 O47 W14 116(3) . . ?
W11 O47 Na7 97(3) . . ?
W11 O47 Na01 112(3) . 3_655 ?
Na7 O47 Na01 102(2) . 3_655 ?
W10 O40 W12 156(3) . . ?
W18 O56 W17 152(3) . . ?
W18 O56 Na3 105(2) . . ?
W17 O56 Na3 103(2) . . ?
Co1 O34 Co2 118(3) . . ?
Co1 O34 Fe1 119(3) . . ?
Co1 O34 Fe2 119(3) . . ?
Fe1 O34 Co2 98(2) . . ?
Fe1 O34 Fe2 99(2) . . ?
Fe2 O34 Co2 100(2) . . ?
W4 O26 W5 96.2(17) . . ?
W4 O26 W1 100(2) . . ?
W1 O26 W5 100(2) . . ?
Co1 O26 W4 116(2) . . ?
Co1 O26 W5 116(2) . . ?
Co1 O26 W1 124(2) . . ?
W17 O69 Co4 139(3) . . ?
W17 O69 Na73 107(3) . . ?
Co4 O69 Na73 113(3) . . ?
W18 O63 Fe1 140(3) . . ?
W18 O63 Na8 111(3) . . ?
Fe1 O63 Na8 106(2) . . ?
W18 O59 W13 97(2) . . ?
W18 O59 W10 101(2) . . ?
W10 O59 W13 96.9(19) . . ?
Co3 O59 W13 114(3) . . ?
Co3 O59 W18 118(2) . . ?
Co3 O59 W10 125(3) . . ?
W4 O23 W9 148(3) . . ?
W4 O23 Na10 106(3) . . ?
W9 O23 Na10 105(3) . . ?
W14 O54 W15 109(2) . . ?
O67 Na01 Na7 83.8(15) . 3_645 ?
O67 Na01 Na5 88.0(17) . . ?
O67 Na01 Na3B 165(3) . 3_645 ?
O67 Na01 Na7B 69(3) . 2_655 ?
O47 Na01 Na7 37.8(15) 3_645 3_645 ?
O47 Na01 O67 112(2) 3_645 . ?
O47 Na01 Na5 62.2(18) 3_645 . ?
O47 Na01 Na3B 79(3) 3_645 3_645 ?
O47 Na01 Na7B 121(3) 3_645 2_655 ?
O02B Na01 Na7 96(2) . 3_645 ?
O02B Na01 O67 90(2) . . ?
O02B Na01 O47 119(3) . 3_645 ?
O02B Na01 Na5 62.6(19) . . ?
O02B Na01 Na3B 94(3) . 3_645 ?
O02B Na01 Na7B 120(3) . 2_655 ?
Na5 Na01 Na7 33.2(10) . 3_645 ?
Na3B Na01 Na7 110(2) 3_645 3_645 ?
Na3B Na01 Na5 107(2) 3_645 . ?
Na7B Na01 Na7 134(3) 2_655 3_645 ?
Na7B Na01 Na5 156(3) 2_655 . ?
Na7B Na01 Na3B 97(3) 2_655 3_645 ?
W17 O50 Na7B 147(4) . . ?
W17 O50 Na7B 125(4) . 2_655 ?
Na7B O50 Na7B 27(5) . 2_655 ?
W4 O30 Co2 138(3) . . ?
W18 O51 Na02 141(3) . . ?
W12 O44 W17 117(3) . . ?
W12 O44 Na3 111(2) . . ?
W12 O44 Na11 129(3) . . ?
W17 O44 Na3 99(2) . . ?
W17 O44 Na11 107(3) . . ?
Na11 O44 Na3 85(2) . . ?
W16 O68 Co4 140(3) . . ?
W16 O68 Na5 108(2) . . ?
Co4 O68 Na5 112(2) . . ?
W6 O15 Na12 105(3) . . ?
W6 O21 Na9 107(3) . . ?
W5 O21 W6 155(3) . . ?
W5 O21 Na9 97(3) . . ?
W5 O16 Na12 107(3) . . ?
W5 O16 Na6A 137(3) . . ?
Na6A O16 Na12 111(3) . . ?
W12 O43 W16 117(3) . . ?
W7 O25 W6 95.7(19) . . ?
W7 O25 W2 95.5(17) . . ?
W6 O25 W2 94.4(18) . . ?
Co1 O25 W7 124(3) . . ?
Co1 O25 W6 117(2) . . ?
Co1 O25 W2 123(2) . . ?
W3 O12 W9 113(2) . . ?
W3 O12 Na10 103(3) . . ?
W9 O12 Na10 101(2) . . ?
W4 O22 Na2 102(3) . . ?
W5 O22 W4 109(3) . . ?
W5 O22 Na2 119(3) . . ?
W7 O19 W8 149(3) . . ?
W7 O19 Na1 106(2) . . ?
W8 O19 Na1 103(2) . . ?
W4 O17 Na1 129(3) . 3_656 ?
Co4 O02B Na01 113(3) . . ?
Co2 O35 Na2 113(3) . . ?
O51 Na02 O3 79(3) . 4_456 ?
O51 Na02 Na8 63(2) . . ?
O51 Na02 Na9 115(3) . 4_456 ?
O51 Na02 Na03 81(3) . . ?
O51 Na02 Na5A 111(3) . 4_456 ?
O3 Na02 Na8 83(2) 4_456 . ?
O3 Na02 Na9 84(3) 4_456 4_456 ?
O3 Na02 Na03 158(3) 4_456 . ?
O3 Na02 Na5A 75(2) 4_456 4_456 ?
Na8 Na02 Na9 53(2) . 4_456 ?
Na8 Na02 Na5A 158(3) . 4_456 ?
Na9 Na02 Na5A 123(3) 4_456 4_456 ?
Na03 Na02 Na8 79(3) . . ?
Na03 Na02 Na9 95(3) . 4_456 ?
Na03 Na02 Na5A 122(3) . 4_456 ?
O1AA Na02 O51 99(4) 4_456 . ?
O1AA Na02 O3 119(3) 4_456 4_456 ?
O1AA Na02 Na8 46(2) 4_456 . ?
O1AA Na02 Na9 41(3) 4_456 4_456 ?
O1AA Na02 Na03 55(3) 4_456 . ?
O1AA Na02 Na5A 149(4) 4_456 4_456 ?
O73 Na02 O51 123(4) . . ?
O73 Na02 O3 154(4) . 4_456 ?
O73 Na02 Na8 118(4) . . ?
O73 Na02 Na9 96(4) . 4_456 ?
O73 Na02 Na03 49(3) . . ?
O73 Na02 O1AA 74(4) . 4_456 ?
O73 Na02 Na5A 83(3) . 4_456 ?
W13 O64 Co2 131(3) . . ?
W13 O64 Fe1 133(3) . . ?
Co2 O64 Fe1 94(2) . . ?
Na7 Na5 Na01 78.0(18) 3_645 . ?
Na7 Na5 O68 98(2) 3_645 . ?
Na7 Na5 O038 118(3) 3_645 . ?
Na7 Na5 Na1B 109(2) 3_645 2_755 ?
Na01 Na5 Na1B 141.8(19) . 2_755 ?
O68 Na5 Na01 56.4(15) . . ?
O68 Na5 Na1B 150(2) . 2_755 ?
O038 Na5 Na01 158(3) . . ?
O038 Na5 O68 105(3) . . ?
O038 Na5 Na1B 51(2) . 2_755 ?
W3 O1 Na5A 102(3) . . ?
W10 O37 Na1B 143(4) . 4_455 ?
W3 O5 W1 154(3) . . ?
W3 O5 Na10 101(3) . . ?
W1 O5 Na10 102(2) . . ?
W8 O7 Na1 99(2) . . ?
W8 O7 Na2 120(2) . 3_646 ?
W3 O7 W8 115(2) . . ?
W3 O7 Na1 101(2) . . ?
W3 O7 Na2 116(3) . 3_646 ?
Na1 O7 Na2 102(2) . 3_646 ?
O22 Na2 Na1 83(2) . 3_656 ?
O22 Na2 O35 92(2) . . ?
O22 Na2 Na6A 83(2) . 2_765 ?
O35 Na2 Na1 92(2) . 3_656 ?
O35 Na2 Na6A 142(3) . 2_765 ?
O7 Na2 Na1 37.0(13) 3_656 3_656 ?
O7 Na2 O22 112(3) 3_656 . ?
O7 Na2 O35 112(3) 3_656 . ?
O7 Na2 Na6A 104(2) 3_656 2_765 ?
Na6B Na2 Na1 143(3) 2_765 3_656 ?
Na6B Na2 O22 134(3) 2_765 . ?
Na6B Na2 O35 92(3) 2_765 . ?
Na6B Na2 O7 109(3) 2_765 3_656 ?
Na6B Na2 Na6A 66(2) 2_765 2_765 ?
Na6A Na2 Na1 125(2) 2_765 3_656 ?
W18 O45 Na3 102(2) . . ?
W10 O45 W18 113(3) . . ?
W10 O45 Na3 115(3) . . ?
W15 O66 Fe2 144(3) . . ?
Na4 Na3 O56 163(3) 4_455 . ?
Na4 Na3 O44 125(2) 4_455 . ?
Na4 Na3 O45 108(2) 4_455 . ?
Na4 Na3 Na11 102(2) 4_455 . ?
Na4 Na3 O0BA 96(2) 4_455 4_455 ?
O56 Na3 O44 56.2(19) . . ?
O56 Na3 Na11 89.2(19) . . ?
O44 Na3 Na11 44.3(17) . . ?
O45 Na3 O56 55.3(17) . . ?
O45 Na3 O44 91(2) . . ?
O45 Na3 Na11 135(2) . . ?
O0BA Na3 O56 96(2) 4_455 . ?
O0BA Na3 O44 122(2) 4_455 . ?
O0BA Na3 O45 114(2) 4_455 . ?
O0BA Na3 Na11 94(2) 4_455 . ?
W8 O27 W3 97.4(19) . . ?
W9 O27 W8 96(2) . . ?
W9 O27 W3 97(2) . . ?
Co1 O27 W8 120(3) . . ?
Co1 O27 W3 124(3) . . ?
Co1 O27 W9 116(2) . . ?
W1 O3 Na02 107(3) . 4_556 ?
O02Z Na6 Na3B 60(5) 4_556 4 ?
O02Z Na6 O5BA 72(6) 4_556 . ?
O033 Na6 O02Z 136(9) 4_556 4_556 ?
O033 Na6 Na3B 82(7) 4_556 4 ?
O033 Na6 O5BA 151(10) 4_556 . ?
Na10 Na6 O02Z 82(8) 4_556 4_556 ?
Na10 Na6 O033 91(9) 4_556 4_556 ?
Na10 Na6 Na3B 51(6) 4_556 4 ?
Na10 Na6 O5BA 103(9) 4_556 . ?
O5BA Na6 Na3B 127(7) . 4 ?
W2 O2 Na5A 98(3) . . ?
W9 Na8 Na03 76.4(16) . . ?
W9 Na8 Na73 111(2) . . ?
O24 Na8 W9 34.2(14) . . ?
O24 Na8 Na02 149(3) . . ?
O24 Na8 Na9 93(3) . 4_456 ?
O24 Na8 Na03 110(2) . . ?
O24 Na8 Na73 81(2) . . ?
O63 Na8 W9 86(2) . . ?
O63 Na8 O24 95(3) . . ?
O63 Na8 Na02 93(2) . . ?
O63 Na8 Na9 152(3) . 4_456 ?
O63 Na8 Na03 66.3(18) . . ?
O63 Na8 Na73 77(2) . . ?
Na02 Na8 W9 117(2) . . ?
Na02 Na8 Na03 47.3(19) . . ?
Na02 Na8 Na73 130(3) . . ?
Na9 Na8 W9 85(3) 4_456 . ?
Na9 Na8 Na02 67(3) 4_456 . ?
Na9 Na8 Na03 86(3) 4_456 . ?
Na9 Na8 Na73 131(3) 4_456 . ?
O1AA Na8 W9 73(2) 4_456 . ?
O1AA Na8 O24 103(3) 4_456 . ?
O1AA Na8 O63 103(3) 4_456 . ?
O1AA Na8 Na02 46(2) 4_456 . ?
O1AA Na8 Na9 49(3) 4_456 4_456 ?
O1AA Na8 Na03 37(2) 4_456 . ?
O1AA Na8 O70 122(4) 4_456 4_456 ?
O1AA Na8 Na73 176(4) 4_456 . ?
O70 Na8 W9 129(4) 4_456 . ?
O70 Na8 O24 99(4) 4_456 . ?
O70 Na8 O63 128(4) 4_456 . ?
O70 Na8 Na02 100(4) 4_456 . ?
O70 Na8 Na9 77(4) 4_456 4_456 ?
O70 Na8 Na03 147(4) 4_456 . ?
O70 Na8 Na73 56(3) 4_456 . ?
Na73 Na8 Na03 142(3) . . ?
W13 O46 Na7 97(2) . . ?
W10 O46 W13 112(3) . . ?
W10 O46 Na7 97(2) . . ?
Na6 O02Z Na10 35(5) 4_456 . ?
Na4 O030 Na1B 128(3) . . ?
Na6 O033 Na10 40(6) 4_456 . ?
W8 O13 Na73 115(3) . . ?
W5 Na9 Na02 109(3) . 4_556 ?
W5 Na9 Na6A 59.6(18) . . ?
O10 Na9 W5 33.5(17) . . ?
O10 Na9 O21 55(3) . . ?
O10 Na9 Na02 80(3) . 4_556 ?
O10 Na9 Na8 88(3) . 4_556 ?
O10 Na9 Na12 98(4) . . ?
O10 Na9 Na6A 61(2) . . ?
O21 Na9 W5 30.4(14) . . ?
O21 Na9 Na02 107(4) . 4_556 ?
O21 Na9 Na8 142(4) . 4_556 ?
O21 Na9 Na12 61(3) . . ?
O21 Na9 Na6A 88(3) . . ?
Na02 Na9 Na6A 118(3) 4_556 . ?
Na8 Na9 W5 116(3) 4_556 . ?
Na8 Na9 Na02 59(3) 4_556 4_556 ?
Na8 Na9 Na12 135(4) 4_556 . ?
Na8 Na9 Na6A 72(3) 4_556 . ?
Na12 Na9 W5 66(2) . . ?
Na12 Na9 Na02 165(4) . 4_556 ?
Na12 Na9 Na6A 72(3) . . ?
O1AA Na9 W5 150(4) . . ?
O1AA Na9 O10 117(5) . . ?
O1AA Na9 O21 143(5) . . ?
O1AA Na9 Na02 42(3) . 4_556 ?
O1AA Na9 Na8 50(3) . 4_556 ?
O1AA Na9 Na12 144(5) . . ?
O1AA Na9 Na6A 121(4) . . ?
O11 Na10 W3 85(2) . . ?
O11 Na10 O23 59(2) . . ?
O11 Na10 O12 103(3) . . ?
O11 Na10 O5 58(2) . . ?
O11 Na10 O02Z 139(3) . . ?
O11 Na10 Na3B 80(3) . 1_556 ?
O23 Na10 W3 67.2(18) . . ?
O23 Na10 O12 59(2) . . ?
O23 Na10 O5 66(2) . . ?
O23 Na10 O02Z 150(3) . . ?
O23 Na10 Na3B 138(4) . 1_556 ?
O12 Na10 W3 30.3(13) . . ?
O12 Na10 O5 58(2) . . ?
O12 Na10 O02Z 90(3) . . ?
O12 Na10 Na3B 145(4) . 1_556 ?
O5 Na10 W3 30.1(13) . . ?
O5 Na10 O02Z 101(3) . . ?
O5 Na10 Na3B 98(4) . 1_556 ?
Na6 Na10 W3 117(7) 4_456 . ?
Na6 Na10 O11 152(8) 4_456 . ?
Na6 Na10 O23 112(7) 4_456 . ?
Na6 Na10 O12 92(7) 4_456 . ?
Na6 Na10 O5 147(8) 4_456 . ?
Na6 Na10 O02Z 63(7) 4_456 . ?
Na6 Na10 O033 49(7) 4_456 . ?
Na6 Na10 Na3B 102(8) 4_456 1_556 ?
O02Z Na10 W3 88(2) . . ?
O02Z Na10 Na3B 68(3) . 1_556 ?
O033 Na10 W3 153(3) . . ?
O033 Na10 O11 103(3) . . ?
O033 Na10 O23 95(3) . . ?
O033 Na10 O12 123(3) . . ?
O033 Na10 O5 158(3) . . ?
O033 Na10 O02Z 101(3) . . ?
O033 Na10 Na3B 89(4) . 1_556 ?
Na3B Na10 W3 118(3) 1_556 . ?
Na4 O038 Na5 137(5) . . ?
O57 Na03 Na02 91(3) . . ?
O57 Na03 Na8 79(2) . . ?
O57 Na03 O9AA 97(3) . 3_656 ?
O57 Na03 O1AA 112(3) . 4_456 ?
O57 Na03 Na0A 52(2) . . ?
O57 Na03 Na5A 91(3) . 3_656 ?
Na02 Na03 Na8 54(2) . . ?
Na02 Na03 Na0A 82(3) . . ?
O9AA Na03 Na02 166(4) 3_656 . ?
O9AA Na03 Na8 116(3) 3_656 . ?
O9AA Na03 Na0A 112(3) 3_656 . ?
O1AA Na03 Na02 50(2) 4_456 . ?
O1AA Na03 Na8 34(2) 4_456 . ?
O1AA Na03 O9AA 116(3) 4_456 3_656 ?
O1AA Na03 Na0A 131(3) 4_456 . ?
O1AA Na03 Na5A 157(4) 4_456 3_656 ?
Na0A Na03 Na8 114(2) . . ?
Na5A Na03 Na02 139(3) 3_656 . ?
Na5A Na03 Na8 164(3) 3_656 . ?
Na5A Na03 O9AA 53(3) 3_656 3_656 ?
Na5A Na03 Na0A 67(3) 3_656 . ?
O73 Na03 O57 127(4) . . ?
O73 Na03 Na02 51(3) . . ?
O73 Na03 Na8 97(3) . . ?
O73 Na03 O9AA 129(4) . 3_656 ?
O73 Na03 O1AA 72(3) . 4_456 ?
O73 Na03 Na0A 84(3) . . ?
O73 Na03 Na5A 98(4) . 3_656 ?
O44 Na11 Na3 50.8(19) . . ?
O44 Na11 O02Y 102(3) . . ?
O44 Na11 O2BA 82(3) . . ?
O44 Na11 Na7B 106(4) . . ?
O44 Na11 Na7B 96(3) . 2_655 ?
O02Y Na11 Na3 59(2) . . ?
O02Y Na11 Na7B 62(3) . . ?
O02Y Na11 Na7B 81(3) . 2_655 ?
O2BA Na11 Na3 131(3) . . ?
O2BA Na11 O02Y 133(3) . . ?
O2BA Na11 Na7B 72(3) . . ?
O2BA Na11 Na7B 52(3) . 2_655 ?
Na7B Na11 Na3 104(3) . . ?
Na7B Na11 Na3 113(3) 2_655 . ?
Na7B Na11 Na7B 21(4) . 2_655 ?
O8BA Na11 O44 95(4) . . ?
O8BA Na11 Na3 94(3) . . ?
O8BA Na11 O02Y 121(4) . . ?
O8BA Na11 O2BA 105(4) . . ?
O8BA Na11 Na7B 158(5) . . ?
O8BA Na11 Na7B 152(4) . 2_655 ?
O15 Na12 Na9 78(3) . . ?
O15 Na12 Na6B 159(3) . . ?
O16 Na12 O15 111(3) . . ?
O16 Na12 Na9 65(3) . . ?
O16 Na12 Na6B 84(3) . . ?
Na6B Na12 Na9 98(3) . . ?
O8BA Na12 O15 91(3) 4 . ?
O8BA Na12 O16 108(4) 4 . ?
O8BA Na12 Na9 162(4) 4 . ?
O8BA Na12 Na6B 98(3) 4 . ?
Na6A O03C Na6A 92(5) . 2_765 ?
Na3 O0BA Na3B 171(4) 4 . ?
W16 O49 Na7 131(3) . 3_645 ?
O37 Na1B Na5 66(2) 4 2_755 ?
O37 Na1B O030 72(3) 4 . ?
O37 Na1B Na1B 109(2) 4 2_755 ?
O030 Na1B Na5 123(3) . 2_755 ?
O030 Na1B Na1B 94(4) . 2_755 ?
Na1B Na1B Na5 135(4) 2_755 2_755 ?
Na1 O9AA Na03 117(4) . 3_646 ?
Na1 O9AA Na5A 107(4) . . ?
Na5A O9AA Na03 62(3) . 3_646 ?
O42 Na3B Na01 74(3) . 3_655 ?
O42 Na3B Na6 74(4) . 4_455 ?
O42 Na3B Na10 100(5) . 1_554 ?
O42 Na3B O0BA 89(4) . . ?
Na6 Na3B Na01 101(4) 4_455 3_655 ?
Na10 Na3B Na01 116(4) 1_554 3_655 ?
Na10 Na3B Na6 27(4) 1_554 4_455 ?
O0BA Na3B Na01 98(4) . 3_655 ?
O0BA Na3B Na6 150(6) . 4_455 ?
O0BA Na3B Na10 146(5) . 1_554 ?
O4BA Na3B O42 145(6) 1_554 . ?
O4BA Na3B Na01 73(4) 1_554 3_655 ?
O4BA Na3B Na6 104(6) 1_554 4_455 ?
O4BA Na3B Na10 88(5) 1_554 1_554 ?
O4BA Na3B O0BA 104(5) 1_554 . ?
Na6B O5BA Na6 173(8) . . ?
Na02 O1AA Na8 88(3) 4_556 4_556 ?
Na02 O1AA Na03 76(3) 4_556 4_556 ?
Na8 O1AA Na03 110(4) 4_556 4_556 ?
Na9 O1AA Na02 97(4) . 4_556 ?
Na9 O1AA Na8 81(4) . 4_556 ?
Na9 O1AA Na03 167(4) . 4_556 ?
O57 Na0A Na03 41.8(18) . . ?
O57 Na0A Na5A 66(2) . 3_656 ?
Na0A Na0A O57 120(6) 2_665 . ?
Na0A Na0A Na03 109(3) 2_665 . ?
Na0A Na0A Na5A 134(2) 2_665 3_656 ?
Na5A Na0A Na03 40.7(18) 3_656 . ?
Na2 Na6B Na12 152(4) 2_765 . ?
Na2 Na6B Na6A 74(3) 2_765 . ?
Na12 Na6B Na6A 79(2) . . ?
O5BA Na6B Na2 112(5) . 2_765 ?
O5BA Na6B Na12 74(5) . . ?
O5BA Na6B Na6A 120(5) . . ?
O5BA Na6B O71 86(6) . . ?
O71 Na6B Na2 78(4) . 2_765 ?
O71 Na6B Na12 76(4) . . ?
O71 Na6B Na6A 35(3) . . ?
O82 Na6B Na2 82(4) . 2_765 ?
O82 Na6B Na12 97(4) . . ?
O82 Na6B O5BA 165(7) . . ?
O82 Na6B Na6A 68(4) . . ?
O82 Na6B O71 103(5) . . ?
O16 Na6A Na2 120(3) . 2_765 ?
O16 Na6A Na9 52(2) . . ?
O16 Na6A Na6B 81(3) . . ?
O16 Na6A Na6A 106(3) . 2_765 ?
O16 Na6A O70 91(4) . . ?
Na2 Na6A Na9 104(2) 2_765 . ?
O03C Na6A O16 127(4) . . ?
O03C Na6A Na2 107(3) . 2_765 ?
O03C Na6A Na9 138(3) . . ?
O03C Na6A Na6B 144(3) . . ?
O03C Na6A Na6A 44(3) . 2_765 ?
O03C Na6A O71 145(5) . . ?
O03C Na6A O70 79(4) . . ?
Na6B Na6A Na2 39.9(17) . 2_765 ?
Na6B Na6A Na9 76(2) . . ?
Na6A Na6A Na2 95(3) 2_765 2_765 ?
Na6A Na6A Na9 156(4) 2_765 . ?
Na6A Na6A Na6B 112(2) 2_765 . ?
O71 Na6A O16 86(4) . . ?
O71 Na6A Na2 54(4) . 2_765 ?
O71 Na6A Na9 50(4) . . ?
O71 Na6A Na6B 40(4) . . ?
O71 Na6A Na6A 148(5) . 2_765 ?
O71 Na6A O70 89(5) . . ?
O70 Na6A Na2 126(4) . 2_765 ?
O70 Na6A Na9 59(3) . . ?
O70 Na6A Na6B 128(4) . . ?
O70 Na6A Na6A 120(4) . 2_765 ?
Na01 Na7B Na11 108(4) 2_655 2_655 ?
O50 Na7B Na01 83(4) 2_655 2_655 ?
O50 Na7B Na01 120(5) . 2_655 ?
O50 Na7B O50 139(5) . 2_655 ?
O50 Na7B Na11 57(3) 2_655 2_655 ?
O50 Na7B Na11 130(5) . 2_655 ?
O50 Na7B Na11 65(3) . . ?
O50 Na7B Na11 148(5) 2_655 . ?
Na11 Na7B Na01 103(4) . 2_655 ?
Na11 Na7B Na11 92(4) . 2_655 ?
Na7B Na7B Na01 154(10) 2_655 2_655 ?
Na7B Na7B O50 81(10) 2_655 . ?
Na7B Na7B O50 71(10) 2_655 2_655 ?
Na7B Na7B Na11 59(8) 2_655 2_655 ?
Na7B Na7B Na11 100(9) 2_655 . ?
Na11 O8BA Na12 162(5) . 4_455 ?
W2 Na5A Na1 56.2(12) . . ?
W2 Na5A Na02 61.5(17) . 4_556 ?
W2 Na5A Na0A 125(3) . 3_646 ?
W3 Na5A W2 64.2(13) . . ?
W3 Na5A Na1 56.5(12) . . ?
W3 Na5A Na02 103(2) . 4_556 ?
W3 Na5A Na0A 150(3) . 3_646 ?
Na1 Na5A Na02 117(2) . 4_556 ?
O52 Na5A W2 163(3) 3_646 . ?
O52 Na5A W3 104(3) 3_646 . ?
O52 Na5A Na1 107(3) 3_646 . ?
O52 Na5A Na02 136(3) 3_646 4_556 ?
O52 Na5A O1 75(2) 3_646 . ?
O52 Na5A O2 158(3) 3_646 . ?
O52 Na5A Na03 87(3) 3_646 3_646 ?
O52 Na5A Na0A 72(3) 3_646 3_646 ?
O52 Na5A O6 132(3) 3_646 . ?
O1 Na5A W2 94(2) . . ?
O1 Na5A W3 29.9(13) . . ?
O1 Na5A Na1 71(2) . . ?
O1 Na5A Na02 122(3) . 4_556 ?
O1 Na5A O2 123(3) . . ?
O1 Na5A Na03 140(4) . 3_646 ?
O1 Na5A Na0A 131(3) . 3_646 ?
O1 Na5A O6 63(2) . . ?
O2 Na5A W2 28.8(13) . . ?
O2 Na5A W3 93(2) . . ?
O2 Na5A Na1 70(2) . . ?
O2 Na5A Na02 50.8(19) . 4_556 ?
O2 Na5A Na0A 100(3) . 3_646 ?
Na03 Na5A W2 94(3) 3_646 . ?
Na03 Na5A W3 138(3) 3_646 . ?
Na03 Na5A Na1 81(2) 3_646 . ?
Na03 Na5A Na02 96(3) 3_646 4_556 ?
Na03 Na5A O2 71(2) 3_646 . ?
Na03 Na5A Na0A 72(3) 3_646 3_646 ?
Na03 Na5A O6 112(3) 3_646 . ?
O9AA Na5A W2 90(3) . . ?
O9AA Na5A W3 80(3) . . ?
O9AA Na5A Na1 36(2) . . ?
O9AA Na5A O52 74(3) . 3_646 ?
O9AA Na5A Na02 146(4) . 4_556 ?
O9AA Na5A O1 76(3) . . ?
O9AA Na5A O2 95(3) . . ?
O9AA Na5A Na03 64(3) . 3_646 ?
O9AA Na5A Na0A 125(4) . 3_646 ?
O9AA Na5A O6 76(3) . . ?
Na0A Na5A Na1 154(3) 3_646 . ?
Na0A Na5A Na02 67(2) 3_646 4_556 ?
O6 Na5A W2 32.3(13) . . ?
O6 Na5A W3 33.8(13) . . ?
O6 Na5A Na1 40.8(14) . . ?
O6 Na5A Na02 87(2) . 4_556 ?
O6 Na5A O2 60(2) . . ?
O6 Na5A Na0A 154(3) . 3_646 ?
O72 Na5A W2 104(4) . . ?
O72 Na5A W3 81(4) . . ?
O72 Na5A Na1 138(4) . . ?
O72 Na5A O52 86(4) . 3_646 ?
O72 Na5A Na02 64(4) . 4_556 ?
O72 Na5A O1 74(4) . . ?
O72 Na5A O2 111(4) . . ?
O72 Na5A Na03 141(5) . 3_646 ?
O72 Na5A O9AA 148(5) . . ?
O72 Na5A Na0A 69(4) . 3_646 ?
O72 Na5A O6 101(4) . . ?
W2 O6 Na1 104(2) . . ?
W2 O6 Na5A 97(2) . . ?
W3 O6 W2 153(2) . . ?
W3 O6 Na1 102(2) . . ?
W3 O6 Na5A 91(2) . . ?
Na1 O6 Na5A 91(2) . . ?
Na6A O71 Na6B 105(5) . . ?
Na8 O70 Na6A 113(5) 4_556 . ?
Na03 O73 Na02 81(4) . . ?
W17 Na73 Na8 97(2) . . ?
O69 Na73 W17 29.1(14) . . ?
O69 Na73 Na8 90(3) . . ?
O69 Na73 O13 97(3) . . ?
O13 Na73 W17 126(3) . . ?
O13 Na73 Na8 79(2) . . ?

loop_
_geom_bond_atom_site_label_1
_geom_bond_atom_site_label_2
_geom_bond_distance
_geom_bond_site_symmetry_2
_geom_bond_publ_flag
W7 O33 1.81(5) . ?
W7 O8 2.00(5) . ?
W7 O20 1.90(5) . ?
W7 O25 2.19(5) . ?
W7 O19 1.91(5) . ?
W7 O14 1.74(4) . ?
W14 O58 1.90(4) . ?
W14 O60 2.17(4) . ?
W14 O53 1.76(5) . ?
W14 O65 1.82(5) . ?
W14 O47 2.00(7) . ?
W14 O54 2.01(5) . ?
W16 O67 1.94(4) . ?
W16 O61 2.17(4) . ?
W16 O55 1.98(5) . ?
W16 O68 1.82(5) . ?
W16 O43 2.07(5) . ?
W16 O49 1.71(5) . ?
W13 O58 2.00(5) . ?
W13 O52 1.72(4) . ?
W13 O57 1.95(5) . ?
W13 O59 2.25(5) . ?
W13 O64 1.84(5) . ?
W13 O46 2.01(6) . ?
W8 O24 1.89(6) . ?
W8 O32 1.83(4) . ?
W8 O19 1.95(5) . ?
W8 O7 2.03(5) . ?
W8 O27 2.21(5) . ?
W8 O13 1.78(5) . ?
W15 O60 2.16(4) . ?
W15 O42 2.04(5) . ?
W15 O55 1.86(5) . ?
W15 O48 1.77(5) . ?
W15 O54 2.02(5) . ?
W15 O66 1.84(5) . ?
W4 O11 2.10(6) . ?
W4 O26 2.17(5) . ?
W4 O23 1.88(6) . ?
W4 O30 1.73(5) . ?
W4 O22 2.00(6) . ?
W4 O17 1.77(5) . ?
W6 O9 1.99(5) . ?
W6 O28 1.72(5) . ?
W6 O20 2.01(4) . ?
W6 O15 1.76(6) . ?
W6 O21 1.94(5) . ?
W6 O25 2.22(5) . ?
W11 O41 1.97(5) . ?
W11 O60 2.19(5) . ?
W11 O39 1.93(4) . ?
W11 O42 1.89(5) . ?
W11 O47 1.94(7) . ?
W11 O38 1.72(6) . ?
W5 O29 1.77(5) . ?
W5 O10 2.03(5) . ?
W5 O26 2.18(5) . ?
W5 O21 1.86(5) . ?
W5 O16 1.70(6) . ?
W5 O22 1.98(6) . ?
W2 O4 1.89(4) . ?
W2 O8 1.92(5) . ?
W2 O9 1.93(5) . ?
W2 O25 2.31(5) . ?
W2 O2 1.75(5) . ?
W2 O6 1.94(5) . ?
W18 O57 2.01(5) . ?
W18 O56 1.86(5) . ?
W18 O63 1.83(5) . ?
W18 O59 2.10(5) . ?
W18 O51 1.80(6) . ?
W18 O45 2.13(6) . ?
W3 O12 1.93(5) . ?
W3 O1 1.76(5) . ?
W3 O5 1.90(5) . ?
W3 O7 1.91(5) . ?
W3 O27 2.22(5) . ?
W3 O6 1.92(5) . ?
W1 O4 1.94(4) . ?
W1 O11 1.92(6) . ?
W1 O10 1.95(5) . ?
W1 O26 2.17(5) . ?
W1 O5 1.95(5) . ?
W1 O3 1.76(5) . ?
W12 O39 1.90(4) . ?
W12 O61 2.24(5) . ?
W12 O40 1.92(5) . ?
W12 O44 1.79(6) . ?
W12 O43 1.82(5) . ?
W12 O36 1.68(6) . ?
W9 O31 1.76(5) . ?
W9 O24 2.07(6) . ?
W9 O23 1.94(6) . ?
W9 O12 2.06(5) . ?
W9 O27 2.20(5) . ?
W9 O18 1.67(7) . ?
W17 O67 1.93(4) . ?
W17 O61 2.16(5) . ?
W17 O56 1.96(5) . ?
W17 O69 1.83(5) . ?
W17 O50 1.69(5) . ?
W17 O44 2.11(6) . ?
W10 O41 1.92(5) . ?
W10 O40 1.92(5) . ?
W10 O59 2.18(5) . ?
W10 O37 1.78(6) . ?
W10 O45 1.82(6) . ?
W10 O46 1.98(6) . ?
Co3 O62 1.84(5) . ?
Co3 O60 1.94(5) . ?
Co3 O61 1.91(5) . ?
Co3 O59 1.94(5) . ?
Co2 O29 2.07(5) . ?
Co2 O65 2.19(5) . ?
Co2 O34 2.06(5) . ?
Co2 O30 2.17(5) . ?
Co2 O35 2.04(5) . ?
Co2 O64 2.08(6) . ?
Co1 O34 1.86(5) . ?
Co1 O26 1.93(5) . ?
Co1 O25 1.81(5) . ?
Co1 O27 1.86(5) . ?
Fe1 O31 2.07(5) . ?
Fe1 O62 2.01(5) . ?
Fe1 O32 2.14(4) . ?
Fe1 O34 2.01(5) . ?
Fe1 O63 2.02(5) . ?
Fe1 O64 2.14(5) . ?
Co4 O33 2.15(5) . ?
Co4 O62 2.04(4) . ?
Co4 O32 2.11(4) . ?
Co4 O69 2.02(5) . ?
Co4 O68 2.04(5) . ?
Co4 O02B 2.10(6) . ?
Fe2 O33 2.15(5) . ?
Fe2 O62 1.99(5) . ?
Fe2 O28 2.07(5) . ?
Fe2 O65 2.10(5) . ?
Fe2 O34 2.02(6) . ?
Fe2 O66 1.91(5) . ?
Na7 O58 2.38(5) . ?
Na7 O41 2.42(5) . ?
Na7 O47 2.62(7) . ?
Na7 Na01 4.19(6) 3_655 ?
Na7 Na5 2.34(6) 3_655 ?
Na7 O02G 2.38(6) 3_656 ?
Na7 O46 2.55(6) . ?
Na7 O49 2.39(6) 3_655 ?
Na1 O8 2.54(5) . ?
Na1 O01E 2.50(6) . ?
Na1 O19 2.47(6) . ?
Na1 O17 2.23(6) 3_646 ?
Na1 O7 2.52(5) . ?
Na1 O9AA 2.34(8) . ?
Na1 O6 2.47(5) . ?
Na4 O48 2.53(6) . ?
Na4 O01M 2.57(7) . ?
Na4 Na3 2.26(6) 4 ?
Na4 O030 2.42(7) . ?
Na4 O032 2.51(8) 3_645 ?
Na4 O038 2.14(10) . ?
O67 Na01 2.92(6) . ?
O52 Na5A 2.55(9) 3_656 ?
O42 Na3B 2.64(14) . ?
O57 Na03 2.55(8) . ?
O57 Na0A 3.01(11) . ?
O11 Na10 2.75(9) . ?
O24 Na8 2.87(9) . ?
O10 Na9 2.78(12) . ?
O47 Na01 2.77(9) 3_655 ?
O56 Na3 2.97(7) . ?
O69 Na73 2.61(10) . ?
O63 Na8 2.78(8) . ?
O23 Na10 2.75(9) . ?
Na01 O02B 2.71(8) . ?
Na01 Na5 4.00(8) . ?
Na01 Na3B 3.99(14) 3_645 ?
Na01 Na7B 3.59(15) 2_655 ?
O50 Na7B 2.81(15) . ?
O50 Na7B 2.93(15) 2_655 ?
O51 Na02 2.61(10) . ?
O44 Na3 2.97(8) . ?
O44 Na11 2.68(10) . ?
O68 Na5 2.80(7) . ?
O15 Na12 2.92(9) . ?
O21 Na9 2.93(12) . ?
O16 Na12 2.88(9) . ?
O16 Na6A 2.49(9) . ?
O12 Na10 2.77(9) . ?
O22 Na2 2.78(8) . ?
O35 Na2 2.79(8) . ?
Na02 O3 3.02(9) 4_456 ?
Na02 Na8 3.41(10) . ?
Na02 Na9 3.65(13) 4_456 ?
Na02 Na03 3.10(11) . ?
Na02 O1AA 2.44(11) 4_456 ?
Na02 Na5A 4.10(11) 4_456 ?
Na02 O73 2.43(12) . ?
Na5 O038 2.68(11) . ?
Na5 Na1B 4.19(10) 2_755 ?
O1 Na5A 2.62(9) . ?
O37 Na1B 2.53(11) 4_455 ?
O5 Na10 2.85(9) . ?
O7 Na2 2.77(8) 3_646 ?
Na2 Na6B 2.60(10) 2_765 ?
Na2 Na6A 3.89(10) 2_765 ?
O45 Na3 2.84(7) . ?
Na3 Na11 3.82(9) . ?
Na3 O0BA 2.44(7) 4_455 ?
Na6 O02Z 2.7(2) 4_556 ?
Na6 O033 2.0(2) 4_556 ?
Na6 Na10 1.7(2) 4_556 ?
Na6 Na3B 3.7(2) 4 ?
Na6 O5BA 2.9(2) . ?
O2 Na5A 2.92(9) . ?
Na8 Na9 3.16(13) 4_456 ?
Na8 Na03 4.14(9) . ?
Na8 O1AA 2.44(10) 4_456 ?
Na8 O70 2.62(14) 4_456 ?
Na8 Na73 3.71(11) . ?
O02Y Na11 3.02(11) . ?
O02Z Na10 2.95(10) . ?
O030 Na1B 2.54(10) . ?
O033 Na10 2.66(10) . ?
O13 Na73 3.00(10) . ?
Na9 Na12 3.25(13) . ?
Na9 O1AA 2.43(13) . ?
Na9 Na6A 4.16(12) . ?
Na10 Na3B 2.96(16) 1_556 ?
Na03 O9AA 2.66(10) 3_656 ?
Na03 O1AA 2.62(10) 4_456 ?
Na03 Na0A 3.82(12) . ?
Na03 Na5A 2.62(10) 3_656 ?
Na03 O73 2.36(12) . ?
Na11 O2BA 2.98(10) . ?
Na11 Na7B 3.76(16) 2_655 ?
Na11 Na7B 3.27(16) . ?
Na11 O8BA 2.09(11) . ?
Na12 Na6B 3.21(11) . ?
Na12 O8BA 2.31(11) 4 ?
O03C Na6A 2.06(9) . ?
O03C Na6A 2.06(9) 2_765 ?
O0BA Na3B 2.68(15) . ?
Na1B Na1B 2.62(16) 2_755 ?
O9AA Na5A 2.37(11) . ?
Na3B O4BA 2.59(17) 1_554 ?
O5BA Na6B 2.22(17) . ?
Na0A Na0A 2.33(19) 2_665 ?
Na0A Na5A 3.70(12) 3_656 ?
Na6B Na6A 3.69(11) . ?
Na6B O71 2.45(14) . ?
Na6B O82 2.10(14) . ?
Na6A Na6A 2.96(14) 2_765 ?
Na6A O71 2.19(14) . ?
Na6A O70 2.64(14) . ?
Na7B Na7B 1.4(3) 2_655 ?
Na5A O6 2.82(9) . ?
Na5A O72 2.12(14) . ?

loop_
_geom_torsion_atom_site_label_1
_geom_torsion_atom_site_label_2
_geom_torsion_atom_site_label_3
_geom_torsion_atom_site_label_4
_geom_torsion
_geom_torsion_site_symmetry_1
_geom_torsion_site_symmetry_2
_geom_torsion_site_symmetry_3
_geom_torsion_site_symmetry_4
_geom_torsion_publ_flag
O58 W14 O65 Co2 -37(3) . . . . ?
O58 W14 O65 Fe2 108(4) . . . . ?
O58 W13 O52 Na5A -174(4) . . . 3_656 ?
O58 W13 O64 Co2 42(4) . . . . ?
O58 W13 O64 Fe1 -116(4) . . . . ?
O4 W2 O2 Na5A 72(3) . . . . ?
O4 W1 O3 Na02 19(3) . . . 4_556 ?
O41 W11 O42 W15 -15(7) . . . . ?
O41 W11 O42 Na3B -177(6) . . . . ?
O41 W10 O37 Na1B 44(6) . . . 4_455 ?
O41 W10 O45 W18 33(9) . . . . ?
O41 W10 O45 Na3 -83(8) . . . . ?
O33 W7 O20 W6 76(2) . . . . ?
O8 W7 O33 Co4 -112(6) . . . . ?
O8 W7 O33 Fe2 43(9) . . . . ?
O8 W7 O20 W6 -86(2) . . . . ?
O8 W2 O4 W1 30(10) . . . . ?
O8 W2 O2 Na5A -102(2) . . . . ?
O9 W6 O28 Fe2 -27(10) . . . . ?
O9 W6 O15 Na12 -104(3) . . . . ?
O9 W2 O4 W1 128(6) . . . . ?
O9 W2 O2 Na5A 163(2) . . . . ?
O60 W14 O58 W13 70(4) . . . . ?
O60 W14 O58 Na7 -91(2) . . . . ?
O60 W14 O65 Co2 -124(3) . . . . ?
O60 W14 O65 Fe2 21(4) . . . . ?
O60 W15 O55 W16 -71(4) . . . . ?
O60 W15 O48 Na4 113(6) . . . . ?
O60 W15 O66 Fe2 -22(5) . . . . ?
O60 W11 O42 W15 2(2) . . . . ?
O60 W11 O42 Na3B -160(4) . . . . ?
O60 Co3 O62 Fe1 119(3) . . . . ?
O60 Co3 O62 Co4 -121(3) . . . . ?
O60 Co3 O62 Fe2 0(3) . . . . ?
O67 W16 O68 Co4 -48(4) . . . . ?
O67 W16 O68 Na5 122(2) . . . . ?
O67 W16 O49 Na7 -134(3) . . . 3_645 ?
O67 W17 O69 Co4 52(3) . . . . ?
O67 W17 O69 Na73 -112(3) . . . . ?
O67 W17 O50 Na7B 6(4) . . . 2_655 ?
O67 W17 O50 Na7B -18(7) . . . . ?
O52 W13 O64 Co2 -59(4) . . . . ?
O52 W13 O64 Fe1 143(4) . . . . ?
O39 W11 O42 W15 -85(2) . . . . ?
O39 W11 O42 Na3B 113(4) . . . . ?
O39 W12 O44 W17 -18(8) . . . . ?
O39 W12 O44 Na3 95(6) . . . . ?
O39 W12 O44 Na11 -164(4) . . . . ?
O39 W12 O43 W16 86(3) . . . . ?
O61 W16 O68 Co4 25(4) . . . . ?
O61 W16 O68 Na5 -165(2) . . . . ?
O61 W16 O49 Na7 -171(5) . . . 3_645 ?
O61 W12 O44 W17 0(2) . . . . ?
O61 W12 O44 Na3 112(3) . . . . ?
O61 W12 O44 Na11 -147(4) . . . . ?
O61 W12 O43 W16 0(2) . . . . ?
O61 W17 O69 Co4 -22(3) . . . . ?
O61 W17 O69 Na73 175(3) . . . . ?
O61 W17 O50 Na7B 41(12) . . . . ?
O61 W17 O50 Na7B 66(9) . . . 2_655 ?
O61 Co3 O62 Fe1 -120(3) . . . . ?
O61 Co3 O62 Co4 0(4) . . . . ?
O61 Co3 O62 Fe2 121(3) . . . . ?
O42 W15 O55 W16 -142(5) . . . . ?
O42 W15 O48 Na4 157(2) . . . . ?
O42 W15 O66 Fe2 -19(10) . . . . ?
O28 W6 O15 Na12 79(3) . . . . ?
O29 W5 O21 W6 -14(8) . . . . ?
O29 W5 O21 Na9 156(3) . . . . ?
O29 W5 O16 Na12 -74(3) . . . . ?
O29 W5 O16 Na6A 136(4) . . . . ?
O53 W14 O58 W13 -124(5) . . . . ?
O53 W14 O58 Na7 75(2) . . . . ?
O53 W14 O65 Co2 67(3) . . . . ?
O53 W14 O65 Fe2 -149(4) . . . . ?
O57 W13 O52 Na5A 13(4) . . . 3_656 ?
O57 W13 O64 Co2 -157(4) . . . . ?
O57 W13 O64 Fe1 46(4) . . . . ?
O57 W18 O56 W17 73(10) . . . . ?
O57 W18 O56 Na3 -96(7) . . . . ?
O57 W18 O63 Fe1 -56(4) . . . . ?
O57 W18 O63 Na8 97(3) . . . . ?
O57 W18 O51 Na02 -27(5) . . . . ?
O11 W4 O23 W9 -145(6) . . . . ?
O11 W4 O23 Na10 25(3) . . . . ?
O11 W4 O30 Co2 -32(12) . . . . ?
O11 W4 O17 Na1 -155(4) . . . 3_656 ?
O11 W1 O3 Na02 -168(3) . . . 4_556 ?
O55 W16 O68 Co4 112(4) . . . . ?
O55 W16 O68 Na5 -77(2) . . . . ?
O55 W16 O49 Na7 55(4) . . . 3_645 ?
O55 W15 O48 Na4 -119(3) . . . . ?
O55 W15 O66 Fe2 -110(5) . . . . ?
O65 W14 O58 W13 -21(5) . . . . ?
O65 W14 O58 Na7 178(2) . . . . ?
O24 W8 O32 Fe1 44(4) . . . . ?
O24 W8 O32 Co4 -154(3) . . . . ?
O24 W8 O13 Na73 77(3) . . . . ?
O24 W9 O31 Fe1 -51(5) . . . . ?
O20 W7 O33 Co4 160(3) . . . . ?
O20 W7 O33 Fe2 -45(4) . . . . ?
O20 W6 O28 Fe2 45(5) . . . . ?
O20 W6 O15 Na12 174(2) . . . . ?
O32 W8 O24 W9 -75(3) . . . . ?
O32 W8 O24 Na8 35(3) . . . . ?
O32 W8 O13 Na73 -20(3) . . . . ?
O48 W15 O55 W16 123(4) . . . . ?
O48 W15 O66 Fe2 145(5) . . . . ?
O10 W5 O29 Co2 30(10) . . . . ?
O10 W5 O21 W6 150(8) . . . . ?
O10 W5 O21 Na9 -41(3) . . . . ?
O10 W5 O16 Na12 106(3) . . . . ?
O10 W5 O16 Na6A -44(5) . . . . ?
O10 W1 O3 Na02 -71(3) . . . 4_556 ?
O47 W14 O58 W13 142(5) . . . . ?
O47 W14 O58 Na7 -19(2) . . . . ?
O47 W14 O65 Co2 -132(7) . . . . ?
O47 W14 O65 Fe2 13(11) . . . . ?
O47 W11 O42 W15 74(3) . . . . ?
O47 W11 O42 Na3B -88(4) . . . . ?
O40 W12 O44 W17 -86(3) . . . . ?
O40 W12 O44 Na3 26(3) . . . . ?
O40 W12 O44 Na11 127(4) . . . . ?
O40 W12 O43 W16 25(8) . . . . ?
O40 W10 O37 Na1B -43(6) . . . 4_455 ?
O40 W10 O45 W18 90(3) . . . . ?
O40 W10 O45 Na3 -26(3) . . . . ?
O56 W18 O63 Fe1 107(4) . . . . ?
O56 W18 O63 Na8 -100(3) . . . . ?
O56 W18 O51 Na02 158(5) . . . . ?
O56 W17 O69 Co4 -107(4) . . . . ?
O56 W17 O69 Na73 89(3) . . . . ?
O56 W17 O50 Na7B 178(4) . . . 2_655 ?
O56 W17 O50 Na7B 154(7) . . . . ?
O34 Co1 O25 W7 -57(3) . . . . ?
O34 Co1 O25 W6 62(3) . . . . ?
O34 Co1 O25 W2 178(2) . . . . ?
O34 Co1 O27 W8 56(3) . . . . ?
O34 Co1 O27 W3 -179(2) . . . . ?
O34 Co1 O27 W9 -59(3) . . . . ?
O26 W4 O23 W9 -72(6) . . . . ?
O26 W4 O23 Na10 98(3) . . . . ?
O26 W4 O30 Co2 -26(4) . . . . ?
O26 W4 O17 Na1 179(5) . . . 3_656 ?
O26 W5 O29 Co2 24(4) . . . . ?
O26 W5 O21 W6 77(8) . . . . ?
O26 W5 O21 Na9 -114(3) . . . . ?
O26 W5 O16 Na12 120(6) . . . . ?
O26 W5 O16 Na6A -30(9) . . . . ?
O26 Co1 O34 Co2 -1(4) . . . . ?
O26 Co1 O34 Fe1 -119(3) . . . . ?
O26 Co1 O34 Fe2 120(3) . . . . ?
O26 Co1 O25 W7 177(3) . . . . ?
O26 Co1 O25 W6 -64(3) . . . . ?
O26 Co1 O25 W2 52(3) . . . . ?
O26 Co1 O27 W8 -178(2) . . . . ?
O26 Co1 O27 W3 -53(3) . . . . ?
O26 Co1 O27 W9 67(3) . . . . ?
O69 W17 O50 Na7B -87(4) . . . 2_655 ?
O69 W17 O50 Na7B -111(7) . . . . ?
O63 W18 O56 W17 -24(7) . . . . ?
O63 W18 O56 Na3 167(2) . . . . ?
O63 W18 O51 Na02 62(5) . . . . ?
O59 W13 O52 Na5A 68(8) . . . 3_656 ?
O59 W13 O64 Co2 129(4) . . . . ?
O59 W13 O64 Fe1 -29(4) . . . . ?
O59 W18 O56 W17 67(6) . . . . ?
O59 W18 O56 Na3 -102(2) . . . . ?
O59 W18 O63 Fe1 20(4) . . . . ?
O59 W18 O63 Na8 174(2) . . . . ?
O59 W18 O51 Na02 -74(11) . . . . ?
O59 W10 O37 Na1B -159(9) . . . 4_455 ?
O59 W10 O45 W18 4(2) . . . . ?
O59 W10 O45 Na3 -112(3) . . . . ?
O59 Co3 O62 Fe1 -3(3) . . . . ?
O59 Co3 O62 Co4 117(3) . . . . ?
O59 Co3 O62 Fe2 -122(3) . . . . ?
O23 W4 O30 Co2 -113(4) . . . . ?
O23 W4 O17 Na1 -69(4) . . . 3_656 ?
O23 W9 O31 Fe1 109(4) . . . . ?
O54 W14 O58 W13 85(7) . . . . ?
O54 W14 O58 Na7 -76(6) . . . . ?
O54 W14 O65 Co2 161(3) . . . . ?
O54 W14 O65 Fe2 -54(4) . . . . ?
O54 W15 O55 W16 -96(7) . . . . ?
O54 W15 O48 Na4 72(3) . . . . ?
O54 W15 O66 Fe2 53(5) . . . . ?
O50 W17 O69 Co4 152(3) . . . . ?
O50 W17 O69 Na73 -12(3) . . . . ?
O30 W4 O23 W9 21(6) . . . . ?
O30 W4 O23 Na10 -170(3) . . . . ?
O30 W4 O17 Na1 26(4) . . . 3_656 ?
O51 W18 O56 W17 -125(6) . . . . ?
O51 W18 O56 Na3 66(3) . . . . ?
O51 W18 O63 Fe1 -149(4) . . . . ?
O51 W18 O63 Na8 4(3) . . . . ?
O44 W12 O43 W16 -72(3) . . . . ?
O44 W17 O69 Co4 -20(8) . . . . ?
O44 W17 O69 Na73 177(5) . . . . ?
O44 W17 O50 Na7B 66(7) . . . . ?
O44 W17 O50 Na7B 90(4) . . . 2_655 ?
O68 W16 O49 Na7 -42(4) . . . 3_645 ?
O15 W6 O28 Fe2 143(5) . . . . ?
O21 W6 O28 Fe2 -113(5) . . . . ?
O21 W6 O15 Na12 -14(3) . . . . ?
O21 W5 O29 Co2 107(4) . . . . ?
O21 W5 O16 Na12 21(3) . . . . ?
O21 W5 O16 Na6A -129(5) . . . . ?
O16 W5 O29 Co2 -152(4) . . . . ?
O16 W5 O21 W6 -123(8) . . . . ?
O16 W5 O21 Na9 46(3) . . . . ?
O38 W11 O42 W15 175(3) . . . . ?
O38 W11 O42 Na3B 12(5) . . . . ?
O43 W16 O68 Co4 27(9) . . . . ?
O43 W16 O68 Na5 -163(5) . . . . ?
O43 W16 O49 Na7 141(3) . . . 3_645 ?
O43 W12 O44 W17 73(3) . . . . ?
O43 W12 O44 Na3 -175(3) . . . . ?
O43 W12 O44 Na11 -74(4) . . . . ?
O25 W7 O33 Co4 -125(3) . . . . ?
O25 W7 O33 Fe2 30(4) . . . . ?
O25 W7 O20 W6 -11(2) . . . . ?
O25 W6 O28 Fe2 -28(5) . . . . ?
O25 W6 O15 Na12 -139(9) . . . . ?
O25 W2 O4 W1 54(6) . . . . ?
O25 Co1 O34 Co2 -123(3) . . . . ?
O25 Co1 O34 Fe1 118(3) . . . . ?
O25 Co1 O34 Fe2 -2(4) . . . . ?
O25 Co1 O27 W8 -63(3) . . . . ?
O25 Co1 O27 W3 61(3) . . . . ?
O25 Co1 O27 W9 -179(3) . . . . ?
O12 W3 O1 Na5A -163(2) . . . . ?
O12 W9 O31 Fe1 17(11) . . . . ?
O22 W4 O23 W9 -90(10) . . . . ?
O22 W4 O23 Na10 80(8) . . . . ?
O22 W4 O30 Co2 50(4) . . . . ?
O22 W4 O17 Na1 121(4) . . . 3_656 ?
O22 W5 O29 Co2 -52(5) . . . . ?
O22 W5 O21 W6 86(10) . . . . ?
O22 W5 O21 Na9 -105(7) . . . . ?
O22 W5 O16 Na12 -169(3) . . . . ?
O22 W5 O16 Na6A 41(5) . . . . ?
O19 W7 O33 Co4 -40(3) . . . . ?
O19 W7 O33 Fe2 115(4) . . . . ?
O19 W7 O20 W6 -27(7) . . . . ?
O19 W8 O24 W9 28(9) . . . . ?
O19 W8 O24 Na8 138(6) . . . . ?
O19 W8 O32 Fe1 -118(4) . . . . ?
O19 W8 O32 Co4 44(3) . . . . ?
O19 W8 O13 Na73 -112(3) . . . . ?
O17 W4 O23 W9 124(6) . . . . ?
O17 W4 O23 Na10 -66(3) . . . . ?
O17 W4 O30 Co2 146(4) . . . . ?
O64 W13 O52 Na5A -82(4) . . . 3_656 ?
O37 W10 O45 W18 -170(3) . . . . ?
O37 W10 O45 Na3 74(3) . . . . ?
O5 W3 O1 Na5A -70(3) . . . . ?
O5 W1 O3 Na02 102(3) . . . 4_556 ?
O7 W8 O24 W9 86(3) . . . . ?
O7 W8 O24 Na8 -164(3) . . . . ?
O7 W8 O32 Fe1 -42(8) . . . . ?
O7 W8 O32 Co4 120(5) . . . . ?
O7 W8 O13 Na73 161(3) . . . . ?
O7 W3 O1 Na5A 104(3) . . . . ?
O14 W7 O33 Co4 60(4) . . . . ?
O14 W7 O33 Fe2 -145(4) . . . . ?
O14 W7 O20 W6 -178(2) . . . . ?
O45 W18 O56 W17 138(7) . . . . ?
O45 W18 O56 Na3 -30(2) . . . . ?
O45 W18 O63 Fe1 23(9) . . . . ?
O45 W18 O63 Na8 176(6) . . . . ?
O45 W18 O51 Na02 -116(5) . . . . ?
O45 W10 O37 Na1B -129(6) . . . 4_455 ?
O66 W15 O55 W16 17(5) . . . . ?
O66 W15 O48 Na4 -18(3) . . . . ?
O27 W8 O24 W9 13(3) . . . . ?
O27 W8 O24 Na8 122(3) . . . . ?
O27 W8 O32 Fe1 -32(4) . . . . ?
O27 W8 O32 Co4 130(3) . . . . ?
O27 W8 O13 Na73 126(7) . . . . ?
O27 W3 O1 Na5A 141(10) . . . . ?
O27 W9 O31 Fe1 22(4) . . . . ?
O27 Co1 O34 Co2 121(3) . . . . ?
O27 Co1 O34 Fe1 2(4) . . . . ?
O27 Co1 O34 Fe2 -118(3) . . . . ?
O27 Co1 O25 W7 64(3) . . . . ?
O27 Co1 O25 W6 -177(3) . . . . ?
O27 Co1 O25 W2 -61(3) . . . . ?
O2 W2 O4 W1 -132(6) . . . . ?
O46 W13 O52 Na5A 99(4) . . . 3_656 ?
O46 W13 O64 Co2 118(9) . . . . ?
O46 W13 O64 Fe1 -39(12) . . . . ?
O46 W10 O37 Na1B 135(6) . . . 4_455 ?
O46 W10 O45 W18 -71(3) . . . . ?
O46 W10 O45 Na3 173(3) . . . . ?
O18 W9 O31 Fe1 -149(5) . . . . ?
O13 W8 O24 W9 -179(3) . . . . ?
O13 W8 O24 Na8 -70(3) . . . . ?
O13 W8 O32 Fe1 140(3) . . . . ?
O13 W8 O32 Co4 -58(3) . . . . ?
O36 W12 O44 W17 175(3) . . . . ?
O36 W12 O44 Na3 -73(3) . . . . ?
O36 W12 O44 Na11 28(4) . . . . ?
O36 W12 O43 W16 -167(3) . . . . ?
O49 W16 O68 Co4 -142(4) . . . . ?
O49 W16 O68 Na5 28(3) . . . . ?
O6 W2 O4 W1 -30(6) . . . . ?
O6 W2 O2 Na5A -14(3) . . . . ?
O6 W3 O1 Na5A 16(3) . . . . ?

loop_
_twin_individual_id
_twin_individual_mass_fraction_refined
1 0.55(5)
2 0.45(5)
